data_4325202
loop_
_publ_author_name
'Mark Irwin'
'Tobias Kr\"amer'
'John E. McGrady'
'Jose M. Goicoechea'

_publ_contact_author
;
 Dr. J. M. Goicoechea           
 Chemistry Research Laboratory
 University of Oxford
 Mansfield Road
 Oxford
 OX1 3TA
 UK
;
_publ_contact_author_email jose.goicoechea@chem.ox.ac.uk
_publ_contact_author_fax '+44 1865 272690'
_publ_contact_author_phone '+44 1865 275961'
_publ_section_title
;
 On the Structural and Electronic Properties of
 [Zn2(4,4'-bipyridine)(mes)4]n- (n= 0-2), a Homologous Series of
 Bimetallic Complexes Bridged by Neutral, Anionic, and Dianionic
 4,4'-Bipyridine
;
_journal_name_full 'Inorganic Chemistry'
_journal_page_first 5006
_journal_page_last 5014
_journal_paper_doi 10.1021/ic200241d
_journal_volume 50
_journal_year 2011
_chemical_formula_moiety 'C46 H52 N2 Zn2, C20 H40 K O8'
_chemical_formula_sum 'C66 H92 K N2 O8 Zn2'
_chemical_formula_weight 1211.26
_chemical_name_systematic
; 
[K(18-crown-6)THF2][Zn2(4,4'-bipy)(Mes)4]
;
_space_group_IT_number 2
_symmetry_cell_setting triclinic
_symmetry_space_group_name_Hall '-P 1'
_symmetry_space_group_name_H-M 'P -1'
_atom_sites_solution_hydrogens geom
_atom_sites_solution_primary direct
_atom_sites_solution_secondary difmap
_audit_creation_method SHELXL-97
_cell_angle_alpha 118.439(1)
_cell_angle_beta 109.127(1)
_cell_angle_gamma 98.547(1)
_cell_formula_units_Z 4
_cell_length_a 19.7748(3)
_cell_length_b 20.6378(3)
_cell_length_c 21.1360(3)
_cell_measurement_reflns_used 140756
_cell_measurement_temperature 150(2)
_cell_measurement_theta_max 27.485
_cell_measurement_theta_min 5.097
_cell_volume 6666.9(2)
_computing_cell_refinement
;
KappaCCD software "DENZO" (Otwinowski & Minor, 1996)
;
_computing_data_collection
;
KappaCCD software "Collect" (Nonius, 2000)
;
_computing_data_reduction
;
KappaCCD software "DENZO" (Otwinowski & Minor, 1996)
;
_computing_molecular_graphics 'WinGX (Farrugia, 2005)'
_computing_publication_material 'XCIF (Sheldrick, 2001)'
_computing_structure_refinement 'SHELXL-97 (Sheldrick, 1997)'
_computing_structure_solution 'SHELXS-97 (Sheldrick, 1990)'
_diffrn_ambient_temperature 150(2)
_diffrn_measured_fraction_theta_full 0.984
_diffrn_measured_fraction_theta_max 0.984
_diffrn_measurement_device_type 'Nonius KappaCCD'
_diffrn_measurement_method 'omega scans'
_diffrn_radiation_monochromator graphite
_diffrn_radiation_source 'fine-focus sealed tube'
_diffrn_radiation_type MoK\a
_diffrn_radiation_wavelength 0.71073
_diffrn_reflns_av_R_equivalents 0.0403
_diffrn_reflns_av_sigmaI/netI 0.0632
_diffrn_reflns_limit_h_max 23
_diffrn_reflns_limit_h_min -23
_diffrn_reflns_limit_k_max 24
_diffrn_reflns_limit_k_min -24
_diffrn_reflns_limit_l_max 25
_diffrn_reflns_limit_l_min -24
_diffrn_reflns_number 41137
_diffrn_reflns_theta_full 25.00
_diffrn_reflns_theta_max 25.00
_diffrn_reflns_theta_min 5.36
_exptl_absorpt_coefficient_mu 0.833
_exptl_absorpt_correction_T_max 0.7764
_exptl_absorpt_correction_T_min 0.7107
_exptl_absorpt_correction_type multi-scan
_exptl_absorpt_process_details 'DENZO/SCALEPACK (Otwinowski & Minor, 1997)'
_exptl_crystal_colour black
_exptl_crystal_density_diffrn 1.207
_exptl_crystal_description block
_exptl_crystal_F_000 2580
_exptl_crystal_size_max 0.44
_exptl_crystal_size_mid 0.36
_exptl_crystal_size_min 0.32
_refine_diff_density_max 0.609
_refine_diff_density_min -0.523
_refine_diff_density_rms 0.053
_refine_ls_extinction_method none
_refine_ls_goodness_of_fit_ref 1.051
_refine_ls_hydrogen_treatment constr
_refine_ls_matrix_type full
_refine_ls_number_parameters 1436
_refine_ls_number_reflns 23111
_refine_ls_number_restraints 31
_refine_ls_restrained_S_all 1.050
_refine_ls_R_factor_all 0.0704
_refine_ls_R_factor_gt 0.0478
_refine_ls_shift/su_max 0.001
_refine_ls_shift/su_mean 0.000
_refine_ls_structure_factor_coef Fsqd
_refine_ls_weighting_details 'calc w=1/[\s^2^(Fo^2^)+(0.0674P)^2^+1.6237P] where P=(Fo^2^+2Fc^2^)/3'
_refine_ls_weighting_scheme calc
_refine_ls_wR_factor_gt 0.1241
_refine_ls_wR_factor_ref 0.1361
_reflns_number_gt 17422
_reflns_number_total 23111
_reflns_threshold_expression >2\s(I)
_cod_data_source_file ic200241d_si_002_2.cif
_cod_data_source_block 2a
_cod_database_code 4325202

loop_
_symmetry_equiv_pos_as_xyz
'x, y, z'
'-x, -y, -z'

loop_
_atom_site_label
_atom_site_type_symbol
_atom_site_fract_x
_atom_site_fract_y
_atom_site_fract_z
_atom_site_U_iso_or_equiv
_atom_site_adp_type
_atom_site_occupancy
_atom_site_symmetry_multiplicity
_atom_site_calc_flag
_atom_site_refinement_flags
_atom_site_disorder_assembly
_atom_site_disorder_group
Zn1 Zn 0.264727(19) -0.064396(19) -0.19074(2) 0.04658(10) Uani 1 1 d . . .
Zn2 Zn 0.237192(18) 0.539233(19) 0.13930(2) 0.04432(9) Uani 1 1 d . . .
N11 N 0.25554(14) 0.04443(14) -0.13725(16) 0.0502(6) Uani 1 1 d . . .
N12 N 0.25125(13) 0.43359(14) 0.08819(15) 0.0471(5) Uani 1 1 d . . .
C11 C 0.28600(17) 0.10307(17) -0.14364(18) 0.0491(7) Uani 1 1 d . . .
H11 H 0.3086 0.0912 -0.1792 0.059 Uiso 1 1 calc R . .
C12 C 0.28632(17) 0.17774(17) -0.10252(18) 0.0485(7) Uani 1 1 d . . .
H12 H 0.3075 0.2152 -0.1115 0.058 Uiso 1 1 calc R . .
C13 C 0.25561(15) 0.20106(17) -0.04634(17) 0.0440(6) Uani 1 1 d . . .
C14 C 0.22317(17) 0.13877(17) -0.0409(2) 0.0523(7) Uani 1 1 d . . .
H14 H 0.2004 0.1488 -0.0056 0.063 Uiso 1 1 calc R . .
C15 C 0.22402(19) 0.06510(18) -0.0852(2) 0.0562(8) Uani 1 1 d . . .
H15 H 0.2012 0.0255 -0.0796 0.067 Uiso 1 1 calc R . .
C16 C 0.25634(15) 0.27890(16) 0.00032(17) 0.0427(6) Uani 1 1 d . . .
C17 C 0.23357(17) 0.30418(17) 0.06271(18) 0.0482(7) Uani 1 1 d . . .
H17 H 0.2192 0.2686 0.0766 0.058 Uiso 1 1 calc R . .
C18 C 0.23177(17) 0.37862(18) 0.10344(18) 0.0494(7) Uani 1 1 d . . .
H18 H 0.2160 0.3925 0.1446 0.059 Uiso 1 1 calc R . .
C19 C 0.27935(16) 0.33889(17) -0.01232(18) 0.0468(6) Uani 1 1 d . . .
H19 H 0.2978 0.3281 -0.0511 0.056 Uiso 1 1 calc R . .
C20 C 0.27526(17) 0.41113(17) 0.03031(18) 0.0491(7) Uani 1 1 d . . .
H20 H 0.2903 0.4486 0.0188 0.059 Uiso 1 1 calc R . .
C1A C 0.32068(16) -0.07735(16) -0.25640(18) 0.0464(6) Uani 1 1 d . . .
C2A C 0.28287(17) -0.10213(18) -0.33798(19) 0.0523(7) Uani 1 1 d . . .
C3A C 0.3204(2) -0.1179(2) -0.3860(2) 0.0608(8) Uani 1 1 d . . .
H3A H 0.2926 -0.1346 -0.4406 0.073 Uiso 1 1 calc R . .
C4A C 0.3963(2) -0.11007(19) -0.3567(2) 0.0613(8) Uani 1 1 d . . .
C5A C 0.43469(19) -0.0848(2) -0.2761(2) 0.0602(8) Uani 1 1 d . . .
H5A H 0.4874 -0.0784 -0.2540 0.072 Uiso 1 1 calc R . .
C6A C 0.39831(17) -0.06841(18) -0.2265(2) 0.0527(7) Uani 1 1 d . . .
C7A C 0.19916(19) -0.1114(2) -0.3758(2) 0.0660(9) Uani 1 1 d . . .
H7A1 H 0.1797 -0.0989 -0.3359 0.099 Uiso 0.50 1 calc PR . .
H7A2 H 0.1687 -0.1661 -0.4227 0.099 Uiso 0.50 1 calc PR . .
H7A3 H 0.1951 -0.0753 -0.3933 0.099 Uiso 0.50 1 calc PR . .
H7A4 H 0.1826 -0.1279 -0.4320 0.099 Uiso 0.50 1 calc PR . .
H7A5 H 0.1937 -0.0607 -0.3452 0.099 Uiso 0.50 1 calc PR . .
H7A6 H 0.1672 -0.1516 -0.3746 0.099 Uiso 0.50 1 calc PR . .
C8A C 0.4370(3) -0.1269(3) -0.4093(3) 0.0848(12) Uani 1 1 d . . .
H8A1 H 0.4904 -0.1184 -0.3778 0.127 Uiso 0.50 1 calc PR . .
H8A2 H 0.4363 -0.0912 -0.4275 0.127 Uiso 0.50 1 calc PR . .
H8A3 H 0.4106 -0.1819 -0.4564 0.127 Uiso 0.50 1 calc PR . .
H8A4 H 0.4011 -0.1427 -0.4633 0.127 Uiso 0.50 1 calc PR . .
H8A5 H 0.4552 -0.1698 -0.4136 0.127 Uiso 0.50 1 calc PR . .
H8A6 H 0.4809 -0.0791 -0.3848 0.127 Uiso 0.50 1 calc PR . .
C9A C 0.4451(2) -0.0390(3) -0.1391(2) 0.0731(10) Uani 1 1 d . . .
H9A1 H 0.4978 -0.0366 -0.1287 0.110 Uiso 0.50 1 calc PR . .
H9A2 H 0.4218 -0.0754 -0.1281 0.110 Uiso 0.50 1 calc PR . .
H9A3 H 0.4460 0.0139 -0.1037 0.110 Uiso 0.50 1 calc PR . .
H9A4 H 0.4126 -0.0288 -0.1117 0.110 Uiso 0.50 1 calc PR . .
H9A5 H 0.4885 0.0100 -0.1122 0.110 Uiso 0.50 1 calc PR . .
H9A6 H 0.4644 -0.0793 -0.1366 0.110 Uiso 0.50 1 calc PR . .
C1B C 0.21322(17) -0.12480(17) -0.15793(19) 0.0478(7) Uani 1 1 d . . .
C2B C 0.14399(17) -0.19119(18) -0.2148(2) 0.0522(7) Uani 1 1 d . . .
C3B C 0.10872(18) -0.2345(2) -0.1933(2) 0.0582(8) Uani 1 1 d . . .
H3B H 0.0626 -0.2794 -0.2337 0.070 Uiso 1 1 calc R . .
C4B C 0.13877(19) -0.2145(2) -0.1141(2) 0.0597(8) Uani 1 1 d . . .
C5B C 0.2064(2) -0.1488(2) -0.0570(2) 0.0582(8) Uani 1 1 d . . .
H5B H 0.2280 -0.1333 -0.0024 0.070 Uiso 1 1 calc R . .
C6B C 0.24338(18) -0.10461(18) -0.0782(2) 0.0542(7) Uani 1 1 d . . .
C7B C 0.10695(19) -0.2157(2) -0.3017(2) 0.0650(9) Uani 1 1 d . . .
H7B1 H 0.1383 -0.1797 -0.3077 0.097 Uiso 0.50 1 calc PR . .
H7B2 H 0.0553 -0.2134 -0.3162 0.097 Uiso 0.50 1 calc PR . .
H7B3 H 0.1032 -0.2699 -0.3374 0.097 Uiso 0.50 1 calc PR . .
H7B4 H 0.0596 -0.2623 -0.3331 0.097 Uiso 0.50 1 calc PR . .
H7B5 H 0.1426 -0.2286 -0.3247 0.097 Uiso 0.50 1 calc PR . .
H7B6 H 0.0947 -0.1721 -0.3035 0.097 Uiso 0.50 1 calc PR . .
C8B C 0.0992(2) -0.2621(2) -0.0915(3) 0.0770(11) Uani 1 1 d . . .
H8B1 H 0.0527 -0.3058 -0.1397 0.116 Uiso 0.50 1 calc PR . .
H8B2 H 0.0850 -0.2279 -0.0506 0.116 Uiso 0.50 1 calc PR . .
H8B3 H 0.1341 -0.2835 -0.0696 0.116 Uiso 0.50 1 calc PR . .
H8B4 H 0.1285 -0.2390 -0.0336 0.116 Uiso 0.50 1 calc PR . .
H8B5 H 0.0962 -0.3169 -0.1227 0.116 Uiso 0.50 1 calc PR . .
H8B6 H 0.0472 -0.2613 -0.1037 0.116 Uiso 0.50 1 calc PR . .
C9B C 0.3186(2) -0.0362(2) -0.0128(2) 0.0646(8) Uani 1 1 d . . .
H9B1 H 0.3307 -0.0310 0.0385 0.097 Uiso 0.50 1 calc PR . .
H9B2 H 0.3142 0.0128 -0.0070 0.097 Uiso 0.50 1 calc PR . .
H9B3 H 0.3598 -0.0461 -0.0278 0.097 Uiso 0.50 1 calc PR . .
H9B4 H 0.3391 -0.0118 -0.0360 0.097 Uiso 0.50 1 calc PR . .
H9B5 H 0.3556 -0.0557 0.0095 0.097 Uiso 0.50 1 calc PR . .
H9B6 H 0.3100 0.0032 0.0303 0.097 Uiso 0.50 1 calc PR . .
C1C C 0.20697(17) 0.56723(17) 0.22692(18) 0.0492(7) Uani 1 1 d . . .
C2C C 0.2614(2) 0.59543(19) 0.3054(2) 0.0581(8) Uani 1 1 d . . .
C3C C 0.2450(2) 0.6283(2) 0.3705(2) 0.0680(9) Uani 1 1 d . . .
H3C H 0.2837 0.6478 0.4229 0.082 Uiso 1 1 calc R . .
C4C C 0.1752(3) 0.6334(2) 0.3614(2) 0.0708(10) Uani 1 1 d . . .
C5C C 0.1190(2) 0.6037(2) 0.2840(2) 0.0673(9) Uani 1 1 d . . .
H5C H 0.0695 0.6060 0.2765 0.081 Uiso 1 1 calc R . .
C6C C 0.13381(18) 0.56997(18) 0.2162(2) 0.0555(7) Uani 1 1 d . . .
C7C C 0.3407(2) 0.5912(3) 0.3205(2) 0.0744(10) Uani 1 1 d . . .
H7C1 H 0.3436 0.5660 0.2693 0.112 Uiso 0.50 1 calc PR . .
H7C2 H 0.3498 0.5600 0.3436 0.112 Uiso 0.50 1 calc PR . .
H7C3 H 0.3798 0.6449 0.3585 0.112 Uiso 0.50 1 calc PR . .
H7C4 H 0.3718 0.6146 0.3783 0.112 Uiso 0.50 1 calc PR . .
H7C5 H 0.3657 0.6206 0.3040 0.112 Uiso 0.50 1 calc PR . .
H7C6 H 0.3357 0.5358 0.2891 0.112 Uiso 0.50 1 calc PR . .
C8C C 0.1577(3) 0.6710(3) 0.4336(3) 0.0998(15) Uani 1 1 d . . .
H8C1 H 0.1046 0.6690 0.4147 0.150 Uiso 0.50 1 calc PR . .
H8C2 H 0.1930 0.7263 0.4730 0.150 Uiso 0.50 1 calc PR . .
H8C3 H 0.1641 0.6417 0.4591 0.150 Uiso 0.50 1 calc PR . .
H8C4 H 0.2033 0.6890 0.4832 0.150 Uiso 0.50 1 calc PR . .
H8C5 H 0.1148 0.6318 0.4249 0.150 Uiso 0.50 1 calc PR . .
H8C6 H 0.1437 0.7163 0.4388 0.150 Uiso 0.50 1 calc PR . .
C9C C 0.0706(2) 0.5379(3) 0.1341(2) 0.0745(10) Uani 1 1 d . . .
H9C1 H 0.0242 0.5453 0.1387 0.112 Uiso 0.50 1 calc PR . .
H9C2 H 0.0595 0.4813 0.0979 0.112 Uiso 0.50 1 calc PR . .
H9C3 H 0.0867 0.5662 0.1120 0.112 Uiso 0.50 1 calc PR . .
H9C4 H 0.0894 0.5166 0.0937 0.112 Uiso 0.50 1 calc PR . .
H9C5 H 0.0541 0.5805 0.1345 0.112 Uiso 0.50 1 calc PR . .
H9C6 H 0.0269 0.4957 0.1204 0.112 Uiso 0.50 1 calc PR . .
C1D C 0.26380(16) 0.59595(16) 0.09175(17) 0.0441(6) Uani 1 1 d . . .
C2D C 0.32998(16) 0.66542(17) 0.14060(18) 0.0469(6) Uani 1 1 d . . .
C3D C 0.34745(19) 0.7121(2) 0.1136(2) 0.0574(8) Uani 1 1 d . . .
H3D H 0.3925 0.7588 0.1485 0.069 Uiso 1 1 calc R . .
C4D C 0.3010(2) 0.6926(2) 0.0371(2) 0.0629(9) Uani 1 1 d . . .
C5D C 0.2360(2) 0.6240(2) -0.0121(2) 0.0621(9) Uani 1 1 d . . .
H5D H 0.2035 0.6090 -0.0651 0.075 Uiso 1 1 calc R . .
C6D C 0.21657(17) 0.57591(19) 0.01385(18) 0.0509(7) Uani 1 1 d . . .
C7D C 0.38286(17) 0.69084(19) 0.22509(19) 0.0550(7) Uani 1 1 d . . .
H7D1 H 0.3632 0.6522 0.2353 0.083 Uiso 0.50 1 calc PR . .
H7D2 H 0.3851 0.7430 0.2645 0.083 Uiso 0.50 1 calc PR . .
H7D3 H 0.4345 0.6939 0.2303 0.083 Uiso 0.50 1 calc PR . .
H7D4 H 0.4254 0.7405 0.2514 0.083 Uiso 0.50 1 calc PR . .
H7D5 H 0.4035 0.6497 0.2223 0.083 Uiso 0.50 1 calc PR . .
H7D6 H 0.3541 0.6988 0.2564 0.083 Uiso 0.50 1 calc PR . .
C8D C 0.3210(3) 0.7440(3) 0.0084(3) 0.0915(14) Uani 1 1 d . . .
H8D1 H 0.2815 0.7210 -0.0468 0.137 Uiso 0.50 1 calc PR . .
H8D2 H 0.3711 0.7468 0.0089 0.137 Uiso 0.50 1 calc PR . .
H8D3 H 0.3233 0.7974 0.0445 0.137 Uiso 0.50 1 calc PR . .
H8D4 H 0.3690 0.7891 0.0512 0.137 Uiso 0.50 1 calc PR . .
H8D5 H 0.2795 0.7633 -0.0045 0.137 Uiso 0.50 1 calc PR . .
H8D6 H 0.3273 0.7127 -0.0401 0.137 Uiso 0.50 1 calc PR . .
C9D C 0.14395(19) 0.5030(2) -0.0416(2) 0.0677(9) Uani 1 1 d . . .
H9D1 H 0.1394 0.4760 -0.0147 0.102 Uiso 0.50 1 calc PR . .
H9D2 H 0.1459 0.4672 -0.0917 0.102 Uiso 0.50 1 calc PR . .
H9D3 H 0.0994 0.5185 -0.0543 0.102 Uiso 0.50 1 calc PR . .
H9D4 H 0.1171 0.4985 -0.0924 0.102 Uiso 0.50 1 calc PR . .
H9D5 H 0.1105 0.5073 -0.0154 0.102 Uiso 0.50 1 calc PR . .
H9D6 H 0.1571 0.4560 -0.0528 0.102 Uiso 0.50 1 calc PR . .
Zn3 Zn 0.665139(19) 0.788063(19) 0.306821(19) 0.04683(10) Uani 1 1 d . . .
N31 N 0.60695(13) 0.68824(14) 0.19072(14) 0.0463(5) Uani 1 1 d . . .
C31 C 0.64172(16) 0.64032(17) 0.15468(17) 0.0465(6) Uani 1 1 d . . .
H31 H 0.6962 0.6580 0.1817 0.056 Uiso 1 1 calc R . .
C32 C 0.60299(15) 0.56827(16) 0.08196(16) 0.0427(6) Uani 1 1 d . . .
H32 H 0.6311 0.5380 0.0607 0.051 Uiso 1 1 calc R . .
C33 C 0.52091(15) 0.53768(15) 0.03742(15) 0.0392(6) Uani 1 1 d . . .
C34 C 0.48615(15) 0.58988(16) 0.07555(16) 0.0428(6) Uani 1 1 d . . .
H34 H 0.4318 0.5746 0.0496 0.051 Uiso 1 1 calc R . .
C35 C 0.52851(16) 0.66092(17) 0.14800(17) 0.0453(6) Uani 1 1 d . . .
H35 H 0.5022 0.6934 0.1702 0.054 Uiso 1 1 calc R . .
C1E C 0.77443(17) 0.80078(18) 0.35715(17) 0.0512(7) Uani 1 1 d . . .
C2E C 0.7964(2) 0.7514(2) 0.38226(18) 0.0581(8) Uani 1 1 d . . .
C3E C 0.8735(2) 0.7649(3) 0.4233(2) 0.0716(10) Uani 1 1 d . . .
H3E H 0.8865 0.7304 0.4390 0.086 Uiso 1 1 calc R . .
C4E C 0.9318(2) 0.8270(3) 0.4420(2) 0.0751(11) Uani 1 1 d . . .
C5E C 0.91196(19) 0.8758(2) 0.4176(2) 0.0712(10) Uani 1 1 d . . .
H5E H 0.9513 0.9186 0.4297 0.085 Uiso 1 1 calc R . .
C6E C 0.83443(18) 0.86295(19) 0.37522(19) 0.0597(8) Uani 1 1 d . . .
C7E C 0.7361(2) 0.6855(2) 0.3683(2) 0.0743(10) Uani 1 1 d . . .
H7E1 H 0.6849 0.6832 0.3389 0.111 Uiso 0.50 1 calc PR . .
H7E2 H 0.7428 0.6953 0.4205 0.111 Uiso 0.50 1 calc PR . .
H7E3 H 0.7414 0.6350 0.3364 0.111 Uiso 0.50 1 calc PR . .
H7E4 H 0.7612 0.6591 0.3916 0.111 Uiso 0.50 1 calc PR . .
H7E5 H 0.7033 0.6471 0.3100 0.111 Uiso 0.50 1 calc PR . .
H7E6 H 0.7047 0.7073 0.3941 0.111 Uiso 0.50 1 calc PR . .
C8E C 1.0162(2) 0.8421(4) 0.4892(3) 0.1124(18) Uani 1 1 d . . .
H8E1 H 1.0194 0.8020 0.5013 0.169 Uiso 0.50 1 calc PR . .
H8E2 H 1.0406 0.8949 0.5399 0.169 Uiso 0.50 1 calc PR . .
H8E3 H 1.0428 0.8392 0.4566 0.169 Uiso 0.50 1 calc PR . .
H8E4 H 1.0491 0.8887 0.4973 0.169 Uiso 0.50 1 calc PR . .
H8E5 H 1.0280 0.7958 0.4586 0.169 Uiso 0.50 1 calc PR . .
H8E6 H 1.0257 0.8515 0.5419 0.169 Uiso 0.50 1 calc PR . .
C9E C 0.8160(2) 0.9170(2) 0.3486(3) 0.0751(10) Uani 1 1 d . . .
H9E1 H 0.7601 0.9007 0.3198 0.113 Uiso 0.50 1 calc PR . .
H9E2 H 0.8383 0.9137 0.3126 0.113 Uiso 0.50 1 calc PR . .
H9E3 H 0.8376 0.9716 0.3962 0.113 Uiso 0.50 1 calc PR . .
H9E4 H 0.8639 0.9567 0.3659 0.113 Uiso 0.50 1 calc PR . .
H9E5 H 0.7857 0.9436 0.3732 0.113 Uiso 0.50 1 calc PR . .
H9E6 H 0.7864 0.8858 0.2895 0.113 Uiso 0.50 1 calc PR . .
C1F C 0.59212(17) 0.83871(17) 0.33636(17) 0.0503(7) Uani 1 1 d . . .
C2F C 0.56957(18) 0.83519(19) 0.39185(18) 0.0572(8) Uani 1 1 d . . .
C3F C 0.51727(19) 0.8692(2) 0.4112(2) 0.0646(9) Uani 1 1 d . . .
H3F H 0.5032 0.8663 0.4490 0.077 Uiso 1 1 calc R . .
C4F C 0.48514(19) 0.90730(19) 0.3771(2) 0.0628(9) Uani 1 1 d . . .
C5F C 0.50787(19) 0.91124(18) 0.3233(2) 0.0595(8) Uani 1 1 d . . .
H5F H 0.4873 0.9375 0.2995 0.071 Uiso 1 1 calc R . .
C6F C 0.56038(17) 0.87770(17) 0.30290(19) 0.0513(7) Uani 1 1 d . . .
C7F C 0.5993(2) 0.7910(3) 0.4276(2) 0.0791(11) Uani 1 1 d . . .
H7F1 H 0.6353 0.7711 0.4083 0.119 Uiso 0.50 1 calc PR . .
H7F2 H 0.5561 0.7465 0.4109 0.119 Uiso 0.50 1 calc PR . .
H7F3 H 0.6258 0.8268 0.4868 0.119 Uiso 0.50 1 calc PR . .
H7F4 H 0.5762 0.7919 0.4624 0.119 Uiso 0.50 1 calc PR . .
H7F5 H 0.6554 0.8164 0.4597 0.119 Uiso 0.50 1 calc PR . .
H7F6 H 0.5857 0.7361 0.3839 0.119 Uiso 0.50 1 calc PR . .
C8F C 0.4265(2) 0.9411(2) 0.3962(2) 0.0809(11) Uani 1 1 d . . .
H8F1 H 0.4178 0.9326 0.4352 0.121 Uiso 0.50 1 calc PR . .
H8F2 H 0.3781 0.9147 0.3464 0.121 Uiso 0.50 1 calc PR . .
H8F3 H 0.4456 0.9980 0.4195 0.121 Uiso 0.50 1 calc PR . .
H8F4 H 0.4098 0.9643 0.3656 0.121 Uiso 0.50 1 calc PR . .
H8F5 H 0.4496 0.9822 0.4543 0.121 Uiso 0.50 1 calc PR . .
H8F6 H 0.3821 0.8988 0.3813 0.121 Uiso 0.50 1 calc PR . .
C9F C 0.5814(2) 0.8848(2) 0.2427(2) 0.0640(9) Uani 1 1 d . . .
H9F1 H 0.5539 0.9141 0.2261 0.096 Uiso 0.50 1 calc PR . .
H9F2 H 0.5668 0.8317 0.1951 0.096 Uiso 0.50 1 calc PR . .
H9F3 H 0.6370 0.9130 0.2681 0.096 Uiso 0.50 1 calc PR . .
H9F4 H 0.6178 0.8584 0.2335 0.096 Uiso 0.50 1 calc PR . .
H9F5 H 0.6050 0.9408 0.2644 0.096 Uiso 0.50 1 calc PR . .
H9F6 H 0.5348 0.8596 0.1914 0.096 Uiso 0.50 1 calc PR . .
Zn4 Zn 0.811720(19) 0.71038(2) 0.70115(2) 0.04801(10) Uani 1 1 d . . .
N41 N 0.87844(14) 0.81275(15) 0.81261(15) 0.0515(6) Uani 1 1 d . . .
C41 C 0.95637(17) 0.83715(17) 0.84714(18) 0.0481(7) Uani 1 1 d . . .
H41 H 0.9786 0.8026 0.8198 0.058 Uiso 1 1 calc R . .
C42 C 1.00476(17) 0.90765(17) 0.91817(17) 0.0461(6) Uani 1 1 d . . .
H42 H 1.0587 0.9204 0.9380 0.055 Uiso 1 1 calc R . .
C43 C 0.97632(16) 0.96287(16) 0.96358(16) 0.0418(6) Uani 1 1 d . . .
C44 C 0.89448(16) 0.93561(17) 0.92735(18) 0.0466(6) Uani 1 1 d . . .
H44 H 0.8703 0.9678 0.9541 0.056 Uiso 1 1 calc R . .
C45 C 0.84998(18) 0.86443(18) 0.85529(19) 0.0528(7) Uani 1 1 d . . .
H45 H 0.7957 0.8499 0.8334 0.063 Uiso 1 1 calc R . .
C1G C 0.87519(16) 0.64753(17) 0.66948(17) 0.0462(6) Uani 1 1 d . . .
C2G C 0.89838(16) 0.64198(17) 0.61119(17) 0.0483(7) Uani 1 1 d . . .
C3G C 0.93704(18) 0.5920(2) 0.58442(19) 0.0546(7) Uani 1 1 d . . .
H3G H 0.9514 0.5889 0.5446 0.066 Uiso 1 1 calc R . .
C4G C 0.95532(19) 0.5462(2) 0.6146(2) 0.0584(8) Uani 1 1 d . . .
C5G C 0.93480(18) 0.55321(19) 0.67340(19) 0.0550(7) Uani 1 1 d . . .
H5G H 0.9478 0.5237 0.6958 0.066 Uiso 1 1 calc R . .
C6G C 0.89570(17) 0.60229(18) 0.70069(18) 0.0494(7) Uani 1 1 d . . .
C7G C 0.8824(2) 0.6919(2) 0.5785(2) 0.0602(8) Uani 1 1 d . . .
H7G1 H 0.8551 0.7238 0.6032 0.090 Uiso 0.50 1 calc PR . .
H7G2 H 0.8506 0.6574 0.5196 0.090 Uiso 0.50 1 calc PR . .
H7G3 H 0.9312 0.7270 0.5914 0.090 Uiso 0.50 1 calc PR . .
H7G4 H 0.9028 0.6817 0.5396 0.090 Uiso 0.50 1 calc PR . .
H7G5 H 0.9073 0.7481 0.6232 0.090 Uiso 0.50 1 calc PR . .
H7G6 H 0.8268 0.6785 0.5515 0.090 Uiso 0.50 1 calc PR . .
C8G C 0.9970(3) 0.4922(3) 0.5844(3) 0.0876(13) Uani 1 1 d . . .
H8G1 H 1.0064 0.4954 0.5431 0.131 Uiso 0.50 1 calc PR . .
H8G2 H 0.9655 0.4376 0.5609 0.131 Uiso 0.50 1 calc PR . .
H8G3 H 1.0462 0.5085 0.6296 0.131 Uiso 0.50 1 calc PR . .
H8G4 H 1.0057 0.4656 0.6127 0.131 Uiso 0.50 1 calc PR . .
H8G5 H 1.0466 0.5234 0.5948 0.131 Uiso 0.50 1 calc PR . .
H8G6 H 0.9658 0.4525 0.5261 0.131 Uiso 0.50 1 calc PR . .
C9G C 0.8741(2) 0.6051(2) 0.7641(2) 0.0587(8) Uani 1 1 d . . .
H9G1 H 0.8472 0.6421 0.7778 0.088 Uiso 0.50 1 calc PR . .
H9G2 H 0.9207 0.6230 0.8127 0.088 Uiso 0.50 1 calc PR . .
H9G3 H 0.8403 0.5522 0.7428 0.088 Uiso 0.50 1 calc PR . .
H9G4 H 0.8916 0.5694 0.7777 0.088 Uiso 0.50 1 calc PR . .
H9G5 H 0.8181 0.5885 0.7428 0.088 Uiso 0.50 1 calc PR . .
H9G6 H 0.8985 0.6593 0.8127 0.088 Uiso 0.50 1 calc PR . .
C1H C 0.70324(18) 0.70166(18) 0.65410(18) 0.0506(7) Uani 1 1 d . . .
C2H C 0.68226(19) 0.75270(19) 0.63090(19) 0.0559(7) Uani 1 1 d . . .
C3H C 0.6056(2) 0.7433(2) 0.5946(2) 0.0631(9) Uani 1 1 d . . .
H3H H 0.5934 0.7790 0.5806 0.076 Uiso 1 1 calc R . .
C4H C 0.5465(2) 0.6835(2) 0.5784(2) 0.0655(9) Uani 1 1 d . . .
C5H C 0.5659(2) 0.6317(2) 0.5987(2) 0.0666(9) Uani 1 1 d . . .
H5H H 0.5261 0.5891 0.5865 0.080 Uiso 1 1 calc R . .
C6H C 0.64286(19) 0.64069(19) 0.63699(19) 0.0555(7) Uani 1 1 d . . .
C7H C 0.7438(2) 0.8161(2) 0.6428(2) 0.0712(10) Uani 1 1 d . . .
H7H1 H 0.7943 0.8148 0.6687 0.107 Uiso 0.50 1 calc PR . .
H7H2 H 0.7424 0.8680 0.6773 0.107 Uiso 0.50 1 calc PR . .
H7H3 H 0.7348 0.8066 0.5902 0.107 Uiso 0.50 1 calc PR . .
H7H4 H 0.7200 0.8448 0.6221 0.107 Uiso 0.50 1 calc PR . .
H7H5 H 0.7720 0.7916 0.6135 0.107 Uiso 0.50 1 calc PR . .
H7H6 H 0.7795 0.8530 0.7007 0.107 Uiso 0.50 1 calc PR . .
C8H C 0.4634(2) 0.6737(3) 0.5379(3) 0.0965(14) Uani 1 1 d . . .
H8H1 H 0.4299 0.6288 0.5317 0.145 Uiso 0.50 1 calc PR . .
H8H2 H 0.4507 0.6640 0.4844 0.145 Uiso 0.50 1 calc PR . .
H8H3 H 0.4558 0.7221 0.5712 0.145 Uiso 0.50 1 calc PR . .
H8H4 H 0.4610 0.7144 0.5266 0.145 Uiso 0.50 1 calc PR . .
H8H5 H 0.4402 0.6793 0.5738 0.145 Uiso 0.50 1 calc PR . .
H8H6 H 0.4351 0.6212 0.4870 0.145 Uiso 0.50 1 calc PR . .
C9H C 0.6605(2) 0.5838(2) 0.6595(3) 0.0738(10) Uani 1 1 d . . .
H9H1 H 0.7163 0.5978 0.6856 0.111 Uiso 0.50 1 calc PR . .
H9H2 H 0.6364 0.5297 0.6106 0.111 Uiso 0.50 1 calc PR . .
H9H3 H 0.6402 0.5868 0.6970 0.111 Uiso 0.50 1 calc PR . .
H9H4 H 0.6123 0.5451 0.6432 0.111 Uiso 0.50 1 calc PR . .
H9H5 H 0.6922 0.6131 0.7182 0.111 Uiso 0.50 1 calc PR . .
H9H6 H 0.6884 0.5561 0.6318 0.111 Uiso 0.50 1 calc PR . .
K1 K 0.10928(3) 0.88297(4) 0.23999(4) 0.04509(14) Uani 1 1 d . . .
O11 O 0.22754(13) 0.87842(15) 0.35494(15) 0.0644(6) Uani 1 1 d . A .
O12 O 0.16165(14) 0.99365(15) 0.40461(13) 0.0673(6) Uani 1 1 d . A .
O13 O 0.06574(14) 1.01540(14) 0.28734(14) 0.0664(6) Uani 1 1 d . A .
O14 O -0.01187(13) 0.88636(15) 0.12562(14) 0.0645(6) Uani 1 1 d . A .
O15 O 0.05186(13) 0.76896(14) 0.07444(13) 0.0670(6) Uani 1 1 d . A .
O16 O 0.14725(13) 0.74879(14) 0.19360(17) 0.0697(6) Uani 1 1 d . A .
C101 C 0.2402(2) 0.9272(3) 0.4367(2) 0.0864(13) Uani 1 1 d . . .
H10A H 0.2913 0.9351 0.4743 0.104 Uiso 1 1 calc R A .
H10B H 0.2005 0.9010 0.4446 0.104 Uiso 1 1 calc R . .
C102 C 0.2364(2) 1.0044(3) 0.4538(2) 0.0823(11) Uani 1 1 d . A .
H10C H 0.2495 1.0403 0.5116 0.099 Uiso 1 1 calc R . .
H10D H 0.2742 1.0291 0.4430 0.099 Uiso 1 1 calc R . .
C103 C 0.1525(3) 1.0674(2) 0.4214(2) 0.0844(12) Uani 1 1 d . . .
H10E H 0.1908 1.0964 0.4142 0.101 Uiso 1 1 calc R A .
H10F H 0.1620 1.1007 0.4782 0.101 Uiso 1 1 calc R . .
C104 C 0.0751(3) 1.0529(3) 0.3672(2) 0.0847(12) Uani 1 1 d . A .
H10G H 0.0365 1.0188 0.3696 0.102 Uiso 1 1 calc R . .
H10H H 0.0672 1.1037 0.3844 0.102 Uiso 1 1 calc R . .
C105 C -0.0064(2) 1.0047(2) 0.2306(2) 0.0737(10) Uani 1 1 d . . .
H10I H -0.0106 1.0568 0.2460 0.088 Uiso 1 1 calc R A .
H10J H -0.0494 0.9732 0.2304 0.088 Uiso 1 1 calc R . .
C106 C -0.0104(2) 0.9634(3) 0.1495(3) 0.0736(10) Uani 1 1 d . A .
H10K H -0.0574 0.9603 0.1103 0.088 Uiso 1 1 calc R . .
H10L H 0.0349 0.9928 0.1507 0.088 Uiso 1 1 calc R . .
C107 C -0.0218(2) 0.8387(3) 0.0456(2) 0.0756(11) Uani 1 1 d . . .
H10M H 0.0208 0.8642 0.0404 0.091 Uiso 1 1 calc R A .
H10N H -0.0707 0.8335 0.0070 0.091 Uiso 1 1 calc R . .
C108 C -0.0228(2) 0.7596(3) 0.0260(2) 0.0760(11) Uani 1 1 d . A .
H10O H -0.0609 0.7365 0.0376 0.091 Uiso 1 1 calc R . .
H10P H -0.0371 0.7237 -0.0321 0.091 Uiso 1 1 calc R . .
C109 C 0.0574(3) 0.6954(2) 0.0595(3) 0.0835(12) Uani 1 1 d . . .
H10Q H 0.0454 0.6593 0.0021 0.100 Uiso 1 1 calc R A .
H10R H 0.0196 0.6701 0.0699 0.100 Uiso 1 1 calc R . .
C110 C 0.1361(3) 0.7086(2) 0.1127(3) 0.0887(13) Uani 1 1 d . A .
H10S H 0.1426 0.6572 0.0960 0.106 Uiso 1 1 calc R . .
H10T H 0.1745 0.7407 0.1083 0.106 Uiso 1 1 calc R . .
C111 C 0.2207(2) 0.7595(2) 0.2484(3) 0.0793(12) Uani 1 1 d . . .
H11A H 0.2623 0.7902 0.2461 0.095 Uiso 1 1 calc R A .
H11B H 0.2249 0.7073 0.2325 0.095 Uiso 1 1 calc R . .
C112 C 0.2294(2) 0.8019(3) 0.3315(3) 0.0807(12) Uani 1 1 d . A .
H11C H 0.1871 0.7721 0.3337 0.097 Uiso 1 1 calc R . .
H11D H 0.2788 0.8069 0.3690 0.097 Uiso 1 1 calc R . .
K2 K 0.60441(3) 0.39326(4) 0.25319(4) 0.04654(15) Uani 1 1 d . . .
O21 O 0.71694(13) 0.39812(13) 0.38041(13) 0.0582(5) Uani 1 1 d . . .
O22 O 0.63226(13) 0.49929(13) 0.41272(13) 0.0620(6) Uani 1 1 d . . .
O23 O 0.54517(12) 0.51476(13) 0.28647(14) 0.0585(5) Uani 1 1 d . . .
O24 O 0.49127(12) 0.38730(14) 0.12592(14) 0.0598(5) Uani 1 1 d . . .
O25 O 0.56729(12) 0.27910(13) 0.09181(13) 0.0547(5) Uani 1 1 d . . .
O26 O 0.65434(12) 0.26783(12) 0.22204(13) 0.0524(5) Uani 1 1 d . . .
C201 C 0.7206(2) 0.4451(2) 0.4581(2) 0.0712(10) Uani 1 1 d . . .
H20A H 0.7714 0.4590 0.5008 0.085 Uiso 1 1 calc R . .
H20B H 0.6804 0.4150 0.4624 0.085 Uiso 1 1 calc R . .
C202 C 0.7084(2) 0.5181(2) 0.4687(2) 0.0741(10) Uani 1 1 d . . .
H20C H 0.7166 0.5541 0.5247 0.089 Uiso 1 1 calc R . .
H20D H 0.7462 0.5458 0.4601 0.089 Uiso 1 1 calc R . .
C203 C 0.6169(2) 0.5688(2) 0.4261(2) 0.0743(10) Uani 1 1 d . . .
H20E H 0.6577 0.6037 0.4268 0.089 Uiso 1 1 calc R . .
H20F H 0.6170 0.5981 0.4792 0.089 Uiso 1 1 calc R . .
C204 C 0.5412(2) 0.5471(2) 0.3611(2) 0.0727(10) Uani 1 1 d . . .
H20G H 0.5011 0.5076 0.3563 0.087 Uiso 1 1 calc R . .
H20H H 0.5274 0.5945 0.3744 0.087 Uiso 1 1 calc R . .
C205 C 0.4765(2) 0.4982(2) 0.2222(2) 0.0680(9) Uani 1 1 d . . .
H20I H 0.4671 0.5477 0.2347 0.082 Uiso 1 1 calc R . .
H20J H 0.4322 0.4611 0.2149 0.082 Uiso 1 1 calc R . .
C206 C 0.4859(2) 0.4618(2) 0.1460(2) 0.0650(9) Uani 1 1 d . . .
H20K H 0.4411 0.4548 0.1013 0.078 Uiso 1 1 calc R . .
H20L H 0.5329 0.4968 0.1548 0.078 Uiso 1 1 calc R . .
C207 C 0.4925(2) 0.3443(2) 0.0506(2) 0.0664(9) Uani 1 1 d . . .
H20M H 0.5380 0.3742 0.0526 0.080 Uiso 1 1 calc R . .
H20N H 0.4458 0.3364 0.0071 0.080 Uiso 1 1 calc R . .
C208 C 0.4954(2) 0.2660(2) 0.0333(2) 0.0648(9) Uani 1 1 d . . .
H20O H 0.4525 0.2380 0.0362 0.078 Uiso 1 1 calc R . .
H20P H 0.4904 0.2327 -0.0218 0.078 Uiso 1 1 calc R . .
C209 C 0.5737(2) 0.2076(2) 0.0818(2) 0.0618(8) Uani 1 1 d . . .
H20Q H 0.5677 0.1712 0.0268 0.074 Uiso 1 1 calc R . .
H20R H 0.5326 0.1814 0.0880 0.074 Uiso 1 1 calc R . .
C210 C 0.6512(2) 0.2256(2) 0.1441(2) 0.0599(8) Uani 1 1 d . . .
H21A H 0.6593 0.1756 0.1323 0.072 Uiso 1 1 calc R . .
H21B H 0.6923 0.2578 0.1426 0.072 Uiso 1 1 calc R . .
C211 C 0.72537(19) 0.2828(2) 0.2829(2) 0.0623(8) Uani 1 1 d . . .
H21C H 0.7688 0.3162 0.2851 0.075 Uiso 1 1 calc R . .
H21D H 0.7324 0.2322 0.2702 0.075 Uiso 1 1 calc R . .
C212 C 0.7238(2) 0.3243(2) 0.3625(2) 0.0661(9) Uani 1 1 d . . .
H21E H 0.6796 0.2915 0.3598 0.079 Uiso 1 1 calc R . .
H21F H 0.7716 0.3333 0.4056 0.079 Uiso 1 1 calc R . .
O1S O -0.01369(15) 0.7871(2) 0.2211(2) 0.1068(12) Uani 1 1 d . A .
C1S C -0.0883(2) 0.7826(3) 0.2045(4) 0.0994(15) Uani 1 1 d . . .
H1S1 H -0.1167 0.7697 0.1492 0.119 Uiso 1 1 calc R A .
H1S2 H -0.0889 0.8339 0.2436 0.119 Uiso 1 1 calc R . .
C2S C -0.12542(19) 0.7184(2) 0.2112(2) 0.0686(9) Uani 1 1 d . A .
H2S1 H -0.1627 0.6708 0.1570 0.082 Uiso 1 1 calc R . .
H2S2 H -0.1524 0.7371 0.2446 0.082 Uiso 1 1 calc R . .
C3S C -0.0595(2) 0.7005(2) 0.2513(2) 0.0703(9) Uani 1 1 d . . .
H3S1 H -0.0591 0.7050 0.3002 0.084 Uiso 1 1 calc R A .
H3S2 H -0.0627 0.6465 0.2136 0.084 Uiso 1 1 calc R . .
C4S C 0.0094(3) 0.7607(4) 0.2727(4) 0.129(2) Uani 1 1 d . A .
H4S1 H 0.0315 0.8055 0.3301 0.154 Uiso 1 1 calc R . .
H4S2 H 0.0488 0.7377 0.2652 0.154 Uiso 1 1 calc R . .
O1T O 0.2212(2) 0.9345(4) 0.2083(4) 0.0764(14) Uani 0.735(11) 1 d PU A 1
C3T C 0.3274(3) 0.9769(5) 0.1943(5) 0.0753(18) Uani 0.735(11) 1 d PU A 1
H3T1 H 0.3448 0.9557 0.1521 0.090 Uiso 0.735(11) 1 calc PR A 1
H3T2 H 0.3730 1.0133 0.2478 0.090 Uiso 0.735(11) 1 calc PR A 1
C4T C 0.2821(4) 0.9133(5) 0.1919(6) 0.110(3) Uani 0.735(11) 1 d PU A 1
H4T1 H 0.2606 0.8631 0.1379 0.132 Uiso 0.735(11) 1 calc PR A 1
H4T2 H 0.3144 0.9059 0.2331 0.132 Uiso 0.735(11) 1 calc PR A 1
O1TT O 0.2255(9) 0.9703(10) 0.2384(10) 0.079(4) Uiso 0.265(11) 1 d P A 2
C3TT C 0.3323(14) 1.0080(18) 0.2348(16) 0.117(9) Uiso 0.265(11) 1 d PD A 2
H3T3 H 0.3551 0.9723 0.2051 0.141 Uiso 0.265(11) 1 calc PR A 2
H3T4 H 0.3742 1.0596 0.2796 0.141 Uiso 0.265(11) 1 calc PR A 2
C4TT C 0.2973(10) 0.9751(12) 0.2665(13) 0.090(6) Uiso 0.265(11) 1 d P A 2
H4T3 H 0.2995 0.9220 0.2488 0.108 Uiso 0.265(11) 1 calc PR A 2
H4T4 H 0.3237 1.0094 0.3264 0.108 Uiso 0.265(11) 1 calc PR A 2
C1T C 0.2008(2) 0.9726(3) 0.1680(3) 0.0873(12) Uani 1 1 d U A .
H1T1 H 0.1749 1.0081 0.1919 0.105 Uiso 1 1 calc R B 1
H1T2 H 0.1653 0.9329 0.1099 0.105 Uiso 1 1 calc R B 1
C2T C 0.2741(2) 1.0195(3) 0.1786(3) 0.0859(12) Uani 1 1 d DU . .
H2T1 H 0.2943 1.0754 0.2250 0.103 Uiso 1 1 calc R A 1
H2T2 H 0.2664 1.0179 0.1291 0.103 Uiso 1 1 calc R A 1
O1U O 0.47917(14) 0.27430(19) 0.2021(2) 0.0932(10) Uani 1 1 d . . .
C1U C 0.4037(2) 0.2728(3) 0.1789(3) 0.0918(13) Uani 1 1 d . . .
H1U1 H 0.3827 0.2674 0.1265 0.110 Uiso 1 1 calc R . .
H1U2 H 0.4019 0.3220 0.2202 0.110 Uiso 1 1 calc R . .
C2U C 0.3591(2) 0.2024(3) 0.1717(3) 0.0943(14) Uani 1 1 d . . .
H2U1 H 0.3288 0.2172 0.2018 0.113 Uiso 1 1 calc R . .
H2U2 H 0.3234 0.1602 0.1142 0.113 Uiso 1 1 calc R . .
C3U C 0.4155(3) 0.1748(3) 0.2060(3) 0.1020(15) Uani 1 1 d . . .
H3U1 H 0.4106 0.1221 0.1634 0.122 Uiso 1 1 calc R . .
H3U2 H 0.4082 0.1710 0.2484 0.122 Uiso 1 1 calc R . .
C4U C 0.4912(2) 0.2349(3) 0.2408(3) 0.0750(10) Uani 1 1 d . . .
H4U1 H 0.5113 0.2724 0.3000 0.090 Uiso 1 1 calc R . .
H4U2 H 0.5286 0.2093 0.2310 0.090 Uiso 1 1 calc R . .
O1V O 0.72728(14) 0.47277(18) 0.25378(19) 0.0840(8) Uani 1 1 d . . .
C1V C 0.7100(2) 0.4855(3) 0.1908(3) 0.0768(11) Uani 1 1 d . . .
H1V1 H 0.6697 0.5088 0.1879 0.092 Uiso 1 1 calc R . .
H1V2 H 0.6917 0.4351 0.1379 0.092 Uiso 1 1 calc R . .
C2V C 0.7842(2) 0.5421(2) 0.2123(2) 0.0678(9) Uani 1 1 d . . .
H2V1 H 0.7882 0.5977 0.2441 0.081 Uiso 1 1 calc R . .
H2V2 H 0.7887 0.5309 0.1631 0.081 Uiso 1 1 calc R . .
C3V C 0.8452(2) 0.5260(3) 0.2624(3) 0.0837(12) Uani 1 1 d . . .
H3V1 H 0.8709 0.4969 0.2315 0.100 Uiso 1 1 calc R . .
H3V2 H 0.8846 0.5762 0.3129 0.100 Uiso 1 1 calc R . .
C4V C 0.8033(3) 0.4777(4) 0.2807(4) 0.128(2) Uani 1 1 d . . .
H4V1 H 0.8051 0.4239 0.2535 0.154 Uiso 1 1 calc R . .
H4V2 H 0.8277 0.5020 0.3397 0.154 Uiso 1 1 calc R . .

loop_
_atom_site_aniso_label
_atom_site_aniso_U_11
_atom_site_aniso_U_22
_atom_site_aniso_U_33
_atom_site_aniso_U_23
_atom_site_aniso_U_13
_atom_site_aniso_U_12
Zn1 0.04744(19) 0.04137(19) 0.0573(2) 0.02814(16) 0.02828(16) 0.02035(15)
Zn2 0.04537(18) 0.03993(18) 0.04729(19) 0.02377(15) 0.02076(14) 0.01846(14)
N11 0.0557(14) 0.0440(13) 0.0641(16) 0.0316(13) 0.0366(13) 0.0246(11)
N12 0.0500(14) 0.0432(13) 0.0514(14) 0.0264(12) 0.0255(11) 0.0209(11)
C11 0.0532(17) 0.0480(17) 0.0551(17) 0.0295(15) 0.0316(14) 0.0223(13)
C12 0.0531(17) 0.0444(16) 0.0565(17) 0.0303(15) 0.0299(14) 0.0205(13)
C13 0.0419(15) 0.0463(16) 0.0517(16) 0.0302(14) 0.0231(13) 0.0220(12)
C14 0.0577(18) 0.0454(17) 0.069(2) 0.0334(16) 0.0404(16) 0.0254(14)
C15 0.066(2) 0.0465(17) 0.077(2) 0.0383(17) 0.0452(17) 0.0277(15)
C16 0.0444(15) 0.0389(14) 0.0488(15) 0.0255(13) 0.0220(12) 0.0204(12)
C17 0.0547(17) 0.0446(16) 0.0573(17) 0.0317(15) 0.0311(14) 0.0235(13)
C18 0.0532(17) 0.0489(17) 0.0545(17) 0.0303(15) 0.0295(14) 0.0233(14)
C19 0.0494(16) 0.0454(16) 0.0510(16) 0.0276(14) 0.0262(13) 0.0214(13)
C20 0.0560(17) 0.0453(16) 0.0579(18) 0.0325(15) 0.0310(14) 0.0231(14)
C1A 0.0485(16) 0.0354(14) 0.0572(17) 0.0267(14) 0.0239(13) 0.0183(12)
C2A 0.0537(17) 0.0469(17) 0.0572(18) 0.0298(15) 0.0250(14) 0.0192(14)
C3A 0.069(2) 0.0542(19) 0.0583(19) 0.0299(16) 0.0318(16) 0.0199(16)
C4A 0.077(2) 0.0458(18) 0.072(2) 0.0310(17) 0.0468(19) 0.0245(16)
C5A 0.0536(18) 0.058(2) 0.090(3) 0.0471(19) 0.0422(18) 0.0283(15)
C6A 0.0523(17) 0.0491(17) 0.067(2) 0.0378(16) 0.0293(15) 0.0194(14)
C7A 0.0561(19) 0.079(2) 0.062(2) 0.043(2) 0.0194(16) 0.0258(17)
C8A 0.099(3) 0.074(3) 0.100(3) 0.044(2) 0.070(3) 0.034(2)
C9A 0.0504(19) 0.094(3) 0.078(2) 0.056(2) 0.0224(17) 0.0205(18)
C1B 0.0534(17) 0.0446(16) 0.0610(18) 0.0323(15) 0.0344(14) 0.0273(13)
C2B 0.0458(16) 0.0527(18) 0.069(2) 0.0370(16) 0.0312(15) 0.0233(14)
C3B 0.0518(18) 0.0566(19) 0.077(2) 0.0394(18) 0.0360(16) 0.0231(15)
C4B 0.0590(19) 0.060(2) 0.083(2) 0.0458(19) 0.0432(18) 0.0289(16)
C5B 0.070(2) 0.059(2) 0.066(2) 0.0382(17) 0.0424(17) 0.0325(17)
C6B 0.0610(19) 0.0481(17) 0.068(2) 0.0323(16) 0.0407(16) 0.0293(15)
C7B 0.0543(19) 0.067(2) 0.068(2) 0.0388(19) 0.0236(16) 0.0167(16)
C8B 0.084(3) 0.082(3) 0.098(3) 0.063(2) 0.055(2) 0.030(2)
C9B 0.074(2) 0.056(2) 0.061(2) 0.0296(17) 0.0352(18) 0.0195(17)
C1C 0.0591(18) 0.0369(15) 0.0539(17) 0.0269(14) 0.0250(14) 0.0202(13)
C2C 0.072(2) 0.0536(19) 0.0568(19) 0.0349(16) 0.0306(16) 0.0244(16)
C3C 0.085(3) 0.064(2) 0.059(2) 0.0368(18) 0.0350(19) 0.0260(19)
C4C 0.106(3) 0.052(2) 0.061(2) 0.0308(18) 0.049(2) 0.024(2)
C5C 0.078(2) 0.059(2) 0.094(3) 0.048(2) 0.057(2) 0.0338(18)
C6C 0.0610(19) 0.0486(17) 0.069(2) 0.0356(16) 0.0367(16) 0.0235(15)
C7C 0.075(2) 0.088(3) 0.073(2) 0.055(2) 0.0282(19) 0.040(2)
C8C 0.145(4) 0.086(3) 0.088(3) 0.043(3) 0.083(3) 0.042(3)
C9C 0.053(2) 0.088(3) 0.083(3) 0.049(2) 0.0299(18) 0.0285(19)
C1D 0.0485(15) 0.0407(15) 0.0454(15) 0.0220(13) 0.0243(13) 0.0234(12)
C2D 0.0476(16) 0.0442(16) 0.0547(17) 0.0272(14) 0.0272(13) 0.0239(13)
C3D 0.0592(19) 0.0525(18) 0.078(2) 0.0391(18) 0.0426(17) 0.0298(15)
C4D 0.080(2) 0.070(2) 0.080(2) 0.054(2) 0.055(2) 0.047(2)
C5D 0.082(2) 0.080(2) 0.0578(19) 0.0477(19) 0.0434(18) 0.052(2)
C6D 0.0535(17) 0.0564(18) 0.0494(16) 0.0286(15) 0.0275(14) 0.0312(14)
C7D 0.0461(16) 0.0459(17) 0.0570(18) 0.0221(15) 0.0186(14) 0.0141(13)
C8D 0.122(4) 0.107(3) 0.126(4) 0.094(3) 0.086(3) 0.067(3)
C9D 0.061(2) 0.076(2) 0.0464(18) 0.0266(18) 0.0162(15) 0.0252(18)
Zn3 0.04733(19) 0.04274(19) 0.04009(18) 0.01863(15) 0.01858(14) 0.01158(14)
N31 0.0455(13) 0.0438(13) 0.0432(13) 0.0205(11) 0.0203(11) 0.0151(10)
C31 0.0374(14) 0.0480(16) 0.0429(15) 0.0210(14) 0.0156(12) 0.0117(12)
C32 0.0436(15) 0.0442(15) 0.0417(15) 0.0243(13) 0.0198(12) 0.0184(12)
C33 0.0424(14) 0.0391(14) 0.0373(13) 0.0224(12) 0.0178(11) 0.0156(11)
C34 0.0401(14) 0.0413(15) 0.0403(14) 0.0206(13) 0.0153(12) 0.0146(12)
C35 0.0465(16) 0.0424(15) 0.0440(15) 0.0211(13) 0.0213(13) 0.0193(12)
C1E 0.0566(18) 0.0454(16) 0.0355(14) 0.0147(13) 0.0182(13) 0.0151(14)
C2E 0.071(2) 0.060(2) 0.0421(16) 0.0263(15) 0.0264(15) 0.0288(16)
C3E 0.078(3) 0.084(3) 0.0468(18) 0.0310(19) 0.0255(18) 0.044(2)
C4E 0.057(2) 0.086(3) 0.0498(19) 0.0193(19) 0.0159(16) 0.035(2)
C5E 0.0489(19) 0.063(2) 0.058(2) 0.0117(18) 0.0174(16) 0.0121(16)
C6E 0.0548(19) 0.0520(18) 0.0504(18) 0.0183(15) 0.0201(15) 0.0137(15)
C7E 0.099(3) 0.077(3) 0.076(2) 0.052(2) 0.050(2) 0.046(2)
C8E 0.065(3) 0.141(5) 0.077(3) 0.035(3) 0.011(2) 0.049(3)
C9E 0.065(2) 0.060(2) 0.089(3) 0.039(2) 0.033(2) 0.0099(17)
C1F 0.0488(16) 0.0414(16) 0.0413(15) 0.0137(13) 0.0195(13) 0.0064(13)
C2F 0.0549(18) 0.0553(19) 0.0405(16) 0.0182(15) 0.0191(14) 0.0069(15)
C3F 0.059(2) 0.064(2) 0.0481(18) 0.0168(16) 0.0308(15) 0.0074(16)
C4F 0.0539(19) 0.0484(18) 0.0551(19) 0.0097(16) 0.0277(15) 0.0071(15)
C5F 0.0609(19) 0.0417(17) 0.0600(19) 0.0175(15) 0.0292(16) 0.0168(14)
C6F 0.0528(17) 0.0373(15) 0.0542(17) 0.0190(14) 0.0272(14) 0.0115(13)
C7F 0.085(3) 0.102(3) 0.059(2) 0.051(2) 0.037(2) 0.026(2)
C8F 0.058(2) 0.079(3) 0.073(2) 0.018(2) 0.0364(19) 0.0211(19)
C9F 0.077(2) 0.056(2) 0.078(2) 0.0419(19) 0.0467(19) 0.0309(17)
Zn4 0.0525(2) 0.04363(19) 0.0491(2) 0.02438(16) 0.02685(16) 0.01835(15)
N41 0.0507(14) 0.0483(14) 0.0552(15) 0.0262(12) 0.0277(12) 0.0201(11)
C41 0.0540(17) 0.0451(16) 0.0515(17) 0.0265(14) 0.0290(14) 0.0246(14)
C42 0.0470(16) 0.0451(16) 0.0505(16) 0.0270(14) 0.0247(13) 0.0215(13)
C43 0.0498(15) 0.0418(14) 0.0431(14) 0.0274(12) 0.0243(12) 0.0200(12)
C44 0.0493(16) 0.0446(16) 0.0507(16) 0.0253(14) 0.0278(13) 0.0233(13)
C45 0.0479(16) 0.0522(18) 0.0563(18) 0.0275(16) 0.0261(14) 0.0195(14)
C1G 0.0457(15) 0.0449(16) 0.0440(15) 0.0235(13) 0.0199(12) 0.0143(12)
C2G 0.0477(16) 0.0460(16) 0.0469(16) 0.0245(14) 0.0207(13) 0.0152(13)
C3G 0.0572(18) 0.066(2) 0.0547(18) 0.0364(17) 0.0339(15) 0.0296(16)
C4G 0.0618(19) 0.064(2) 0.0616(19) 0.0367(17) 0.0353(16) 0.0322(16)
C5G 0.0631(19) 0.0566(19) 0.0587(19) 0.0367(16) 0.0323(16) 0.0287(15)
C6G 0.0526(17) 0.0465(16) 0.0485(16) 0.0251(14) 0.0255(14) 0.0163(13)
C7G 0.066(2) 0.070(2) 0.066(2) 0.0462(19) 0.0371(17) 0.0311(17)
C8G 0.113(3) 0.113(3) 0.107(3) 0.080(3) 0.077(3) 0.083(3)
C9G 0.070(2) 0.0564(19) 0.0557(19) 0.0329(16) 0.0339(16) 0.0226(16)
C1H 0.0591(18) 0.0480(17) 0.0437(16) 0.0220(14) 0.0277(14) 0.0212(14)
C2H 0.070(2) 0.0540(18) 0.0494(17) 0.0279(15) 0.0328(16) 0.0285(16)
C3H 0.076(2) 0.074(2) 0.0493(18) 0.0358(18) 0.0319(17) 0.0405(19)
C4H 0.060(2) 0.077(2) 0.0494(18) 0.0288(18) 0.0229(16) 0.0305(18)
C5H 0.056(2) 0.067(2) 0.057(2) 0.0244(18) 0.0258(16) 0.0127(16)
C6H 0.0612(19) 0.0516(18) 0.0527(17) 0.0258(15) 0.0301(15) 0.0210(15)
C7H 0.092(3) 0.070(2) 0.085(3) 0.054(2) 0.053(2) 0.041(2)
C8H 0.066(2) 0.135(4) 0.073(3) 0.052(3) 0.022(2) 0.042(3)
C9H 0.069(2) 0.062(2) 0.098(3) 0.047(2) 0.044(2) 0.0205(18)
K1 0.0491(3) 0.0439(3) 0.0450(3) 0.0253(3) 0.0234(3) 0.0179(3)
O11 0.0578(13) 0.0786(16) 0.0762(16) 0.0558(14) 0.0301(12) 0.0287(12)
O12 0.0706(15) 0.0673(15) 0.0469(12) 0.0247(12) 0.0237(11) 0.0181(12)
O13 0.0848(16) 0.0597(14) 0.0655(14) 0.0351(12) 0.0411(13) 0.0376(13)
O14 0.0701(15) 0.0787(16) 0.0617(14) 0.0475(13) 0.0328(12) 0.0334(12)
O15 0.0634(14) 0.0664(15) 0.0520(13) 0.0214(12) 0.0278(11) 0.0169(12)
O16 0.0633(14) 0.0586(14) 0.0968(19) 0.0414(14) 0.0456(14) 0.0332(12)
C101 0.072(2) 0.141(4) 0.069(2) 0.073(3) 0.031(2) 0.045(3)
C102 0.082(3) 0.094(3) 0.050(2) 0.031(2) 0.0255(19) 0.024(2)
C103 0.121(4) 0.054(2) 0.052(2) 0.0135(18) 0.040(2) 0.026(2)
C104 0.118(4) 0.070(3) 0.072(3) 0.033(2) 0.054(3) 0.050(3)
C105 0.075(2) 0.080(3) 0.088(3) 0.055(2) 0.039(2) 0.048(2)
C106 0.068(2) 0.091(3) 0.088(3) 0.066(2) 0.035(2) 0.038(2)
C107 0.065(2) 0.112(3) 0.055(2) 0.051(2) 0.0268(17) 0.032(2)
C108 0.062(2) 0.089(3) 0.0501(19) 0.025(2) 0.0231(17) 0.017(2)
C109 0.093(3) 0.055(2) 0.076(3) 0.0140(19) 0.046(2) 0.025(2)
C110 0.088(3) 0.060(2) 0.108(3) 0.028(2) 0.061(3) 0.037(2)
C111 0.061(2) 0.061(2) 0.129(4) 0.057(3) 0.044(2) 0.0357(18)
C112 0.057(2) 0.097(3) 0.127(4) 0.089(3) 0.039(2) 0.036(2)
K2 0.0467(3) 0.0462(3) 0.0502(3) 0.0280(3) 0.0227(3) 0.0210(3)
O21 0.0639(13) 0.0599(13) 0.0526(12) 0.0321(11) 0.0257(10) 0.0274(11)
O22 0.0683(14) 0.0538(13) 0.0546(13) 0.0231(11) 0.0295(11) 0.0232(11)
O23 0.0585(13) 0.0619(14) 0.0735(14) 0.0419(12) 0.0386(11) 0.0332(11)
O24 0.0619(13) 0.0709(15) 0.0673(14) 0.0488(13) 0.0320(11) 0.0332(11)
O25 0.0551(12) 0.0552(13) 0.0526(12) 0.0301(11) 0.0228(10) 0.0226(10)
O26 0.0552(12) 0.0568(12) 0.0589(12) 0.0360(11) 0.0303(10) 0.0318(10)
C201 0.068(2) 0.088(3) 0.0469(18) 0.0338(19) 0.0224(16) 0.027(2)
C202 0.075(2) 0.067(2) 0.051(2) 0.0175(18) 0.0260(18) 0.0186(19)
C203 0.096(3) 0.055(2) 0.068(2) 0.0261(19) 0.046(2) 0.031(2)
C204 0.092(3) 0.065(2) 0.090(3) 0.044(2) 0.062(2) 0.046(2)
C205 0.062(2) 0.072(2) 0.100(3) 0.060(2) 0.045(2) 0.0402(18)
C206 0.0562(19) 0.076(2) 0.083(2) 0.058(2) 0.0285(18) 0.0351(17)
C207 0.063(2) 0.085(3) 0.057(2) 0.048(2) 0.0209(16) 0.0290(19)
C208 0.060(2) 0.073(2) 0.0505(18) 0.0317(18) 0.0188(15) 0.0223(17)
C209 0.073(2) 0.0544(19) 0.060(2) 0.0287(17) 0.0361(17) 0.0273(17)
C210 0.072(2) 0.059(2) 0.066(2) 0.0360(17) 0.0432(18) 0.0373(17)
C211 0.0580(19) 0.065(2) 0.078(2) 0.0452(19) 0.0323(17) 0.0366(17)
C212 0.068(2) 0.069(2) 0.069(2) 0.046(2) 0.0243(18) 0.0307(18)
O1S 0.0525(15) 0.167(3) 0.158(3) 0.133(3) 0.0455(17) 0.0328(17)
C1S 0.065(3) 0.138(4) 0.137(4) 0.102(4) 0.049(3) 0.042(3)
C2S 0.0526(19) 0.069(2) 0.069(2) 0.0297(19) 0.0297(17) 0.0125(16)
C3S 0.066(2) 0.070(2) 0.066(2) 0.0370(19) 0.0269(18) 0.0149(18)
C4S 0.062(3) 0.201(6) 0.190(6) 0.166(6) 0.046(3) 0.035(3)
O1T 0.072(3) 0.083(4) 0.076(3) 0.049(3) 0.039(2) 0.007(2)
C3T 0.053(3) 0.103(5) 0.081(4) 0.059(4) 0.032(3) 0.026(3)
C4T 0.109(5) 0.137(7) 0.161(8) 0.122(7) 0.075(5) 0.064(5)
C1T 0.080(3) 0.096(3) 0.105(3) 0.067(3) 0.048(2) 0.028(2)
C2T 0.084(3) 0.088(3) 0.102(3) 0.058(3) 0.054(2) 0.026(2)
O1U 0.0511(14) 0.109(2) 0.145(3) 0.098(2) 0.0336(16) 0.0235(14)
C1U 0.067(2) 0.119(4) 0.128(4) 0.088(3) 0.052(3) 0.043(2)
C2U 0.056(2) 0.093(3) 0.115(4) 0.048(3) 0.041(2) 0.015(2)
C3U 0.084(3) 0.093(3) 0.118(4) 0.064(3) 0.039(3) 0.009(2)
C4U 0.063(2) 0.097(3) 0.077(2) 0.058(2) 0.0321(19) 0.023(2)
O1V 0.0609(15) 0.103(2) 0.110(2) 0.0803(19) 0.0336(14) 0.0192(14)
C1V 0.062(2) 0.078(3) 0.083(3) 0.050(2) 0.0234(19) 0.0147(19)
C2V 0.070(2) 0.067(2) 0.076(2) 0.045(2) 0.0373(19) 0.0225(18)
C3V 0.062(2) 0.097(3) 0.106(3) 0.067(3) 0.038(2) 0.027(2)
C4V 0.076(3) 0.182(6) 0.214(7) 0.168(6) 0.066(4) 0.056(3)

loop_
_atom_type_symbol
_atom_type_description
_atom_type_scat_dispersion_real
_atom_type_scat_dispersion_imag
_atom_type_scat_source
C C 0.0033 0.0016 'International Tables Vol C Tables 4.2.6.8 and 6.1.1.4'
H H 0.0000 0.0000 'International Tables Vol C Tables 4.2.6.8 and 6.1.1.4'
O O 0.0106 0.0060 'International Tables Vol C Tables 4.2.6.8 and 6.1.1.4'
N N 0.0061 0.0033 'International Tables Vol C Tables 4.2.6.8 and 6.1.1.4'
Zn Zn 0.2839 1.4301 'International Tables Vol C Tables 4.2.6.8 and 6.1.1.4'
K K 0.2009 0.2494 'International Tables Vol C Tables 4.2.6.8 and 6.1.1.4'

loop_
_geom_angle_atom_site_label_1
_geom_angle_atom_site_label_2
_geom_angle_atom_site_label_3
_geom_angle
_geom_angle_site_symmetry_1
C1A Zn1 C1B 139.98(11) .
C1A Zn1 N11 113.28(10) .
C1B Zn1 N11 106.74(10) .
C1C Zn2 C1D 133.57(11) .
C1C Zn2 N12 116.60(10) .
C1D Zn2 N12 109.72(10) .
C11 N11 C15 115.1(2) .
C11 N11 Zn1 123.92(19) .
C15 N11 Zn1 120.66(19) .
C18 N12 C20 115.5(2) .
C18 N12 Zn2 123.61(19) .
C20 N12 Zn2 120.68(18) .
N11 C11 C12 124.3(3) .
N11 C11 H11 117.8 .
C12 C11 H11 117.8 .
C11 C12 C13 121.4(3) .
C11 C12 H12 119.3 .
C13 C12 H12 119.3 .
C14 C13 C12 113.6(3) .
C14 C13 C16 122.3(3) .
C12 C13 C16 124.1(3) .
C15 C14 C13 121.4(3) .
C15 C14 H14 119.3 .
C13 C14 H14 119.3 .
C14 C15 N11 124.1(3) .
C14 C15 H15 117.9 .
N11 C15 H15 117.9 .
C17 C16 C13 123.8(2) .
C17 C16 C19 113.6(2) .
C13 C16 C19 122.7(3) .
C18 C17 C16 121.7(3) .
C18 C17 H17 119.2 .
C16 C17 H17 119.2 .
N12 C18 C17 123.6(3) .
N12 C18 H18 118.2 .
C17 C18 H18 118.2 .
C20 C19 C16 121.0(3) .
C20 C19 H19 119.5 .
C16 C19 H19 119.5 .
N12 C20 C19 124.6(3) .
N12 C20 H20 117.7 .
C19 C20 H20 117.7 .
C6A C1A C2A 116.0(3) .
C6A C1A Zn1 121.9(2) .
C2A C1A Zn1 121.9(2) .
C3A C2A C1A 121.9(3) .
C3A C2A C7A 117.8(3) .
C1A C2A C7A 120.4(3) .
C4A C3A C2A 121.9(3) .
C4A C3A H3A 119.0 .
C2A C3A H3A 119.0 .
C3A C4A C5A 116.9(3) .
C3A C4A C8A 121.7(4) .
C5A C4A C8A 121.4(3) .
C4A C5A C6A 122.2(3) .
C4A C5A H5A 118.9 .
C6A C5A H5A 118.9 .
C1A C6A C5A 121.0(3) .
C1A C6A C9A 120.4(3) .
C5A C6A C9A 118.6(3) .
C2A C7A H7A1 109.5 .
C2A C7A H7A2 109.5 .
H7A1 C7A H7A2 109.5 .
C2A C7A H7A3 109.5 .
H7A1 C7A H7A3 109.5 .
H7A2 C7A H7A3 109.5 .
C2A C7A H7A4 109.5 .
H7A1 C7A H7A4 141.1 .
H7A2 C7A H7A4 56.3 .
H7A3 C7A H7A4 56.3 .
C2A C7A H7A5 109.5 .
H7A1 C7A H7A5 56.3 .
H7A2 C7A H7A5 141.1 .
H7A3 C7A H7A5 56.3 .
H7A4 C7A H7A5 109.5 .
C2A C7A H7A6 109.5 .
H7A1 C7A H7A6 56.3 .
H7A2 C7A H7A6 56.3 .
H7A3 C7A H7A6 141.1 .
H7A4 C7A H7A6 109.5 .
H7A5 C7A H7A6 109.5 .
C4A C8A H8A1 109.5 .
C4A C8A H8A2 109.5 .
H8A1 C8A H8A2 109.5 .
C4A C8A H8A3 109.5 .
H8A1 C8A H8A3 109.5 .
H8A2 C8A H8A3 109.5 .
C4A C8A H8A4 109.5 .
H8A1 C8A H8A4 141.1 .
H8A2 C8A H8A4 56.3 .
H8A3 C8A H8A4 56.3 .
C4A C8A H8A5 109.5 .
H8A1 C8A H8A5 56.3 .
H8A2 C8A H8A5 141.1 .
H8A3 C8A H8A5 56.3 .
H8A4 C8A H8A5 109.5 .
C4A C8A H8A6 109.5 .
H8A1 C8A H8A6 56.3 .
H8A2 C8A H8A6 56.3 .
H8A3 C8A H8A6 141.1 .
H8A4 C8A H8A6 109.5 .
H8A5 C8A H8A6 109.5 .
C6A C9A H9A1 109.5 .
C6A C9A H9A2 109.5 .
H9A1 C9A H9A2 109.5 .
C6A C9A H9A3 109.5 .
H9A1 C9A H9A3 109.5 .
H9A2 C9A H9A3 109.5 .
C6A C9A H9A4 109.5 .
H9A1 C9A H9A4 141.1 .
H9A2 C9A H9A4 56.3 .
H9A3 C9A H9A4 56.3 .
C6A C9A H9A5 109.5 .
H9A1 C9A H9A5 56.3 .
H9A2 C9A H9A5 141.1 .
H9A3 C9A H9A5 56.3 .
H9A4 C9A H9A5 109.5 .
C6A C9A H9A6 109.5 .
H9A1 C9A H9A6 56.3 .
H9A2 C9A H9A6 56.3 .
H9A3 C9A H9A6 141.1 .
H9A4 C9A H9A6 109.5 .
H9A5 C9A H9A6 109.5 .
C6B C1B C2B 116.3(3) .
C6B C1B Zn1 122.5(2) .
C2B C1B Zn1 121.2(2) .
C3B C2B C1B 121.8(3) .
C3B C2B C7B 118.7(3) .
C1B C2B C7B 119.5(3) .
C2B C3B C4B 121.9(3) .
C2B C3B H3B 119.1 .
C4B C3B H3B 119.1 .
C5B C4B C3B 117.3(3) .
C5B C4B C8B 121.5(3) .
C3B C4B C8B 121.2(3) .
C4B C5B C6B 121.4(3) .
C4B C5B H5B 119.3 .
C6B C5B H5B 119.3 .
C1B C6B C5B 121.3(3) .
C1B C6B C9B 120.8(3) .
C5B C6B C9B 117.8(3) .
C2B C7B H7B1 109.5 .
C2B C7B H7B2 109.5 .
H7B1 C7B H7B2 109.5 .
C2B C7B H7B3 109.5 .
H7B1 C7B H7B3 109.5 .
H7B2 C7B H7B3 109.5 .
C2B C7B H7B4 109.5 .
H7B1 C7B H7B4 141.1 .
H7B2 C7B H7B4 56.3 .
H7B3 C7B H7B4 56.3 .
C2B C7B H7B5 109.5 .
H7B1 C7B H7B5 56.3 .
H7B2 C7B H7B5 141.1 .
H7B3 C7B H7B5 56.3 .
H7B4 C7B H7B5 109.5 .
C2B C7B H7B6 109.5 .
H7B1 C7B H7B6 56.3 .
H7B2 C7B H7B6 56.3 .
H7B3 C7B H7B6 141.1 .
H7B4 C7B H7B6 109.5 .
H7B5 C7B H7B6 109.5 .
C4B C8B H8B1 109.5 .
C4B C8B H8B2 109.5 .
H8B1 C8B H8B2 109.5 .
C4B C8B H8B3 109.5 .
H8B1 C8B H8B3 109.5 .
H8B2 C8B H8B3 109.5 .
C4B C8B H8B4 109.5 .
H8B1 C8B H8B4 141.1 .
H8B2 C8B H8B4 56.3 .
H8B3 C8B H8B4 56.3 .
C4B C8B H8B5 109.5 .
H8B1 C8B H8B5 56.3 .
H8B2 C8B H8B5 141.1 .
H8B3 C8B H8B5 56.3 .
H8B4 C8B H8B5 109.5 .
C4B C8B H8B6 109.5 .
H8B1 C8B H8B6 56.3 .
H8B2 C8B H8B6 56.3 .
H8B3 C8B H8B6 141.1 .
H8B4 C8B H8B6 109.5 .
H8B5 C8B H8B6 109.5 .
C6B C9B H9B1 109.5 .
C6B C9B H9B2 109.5 .
H9B1 C9B H9B2 109.5 .
C6B C9B H9B3 109.5 .
H9B1 C9B H9B3 109.5 .
H9B2 C9B H9B3 109.5 .
C6B C9B H9B4 109.5 .
H9B1 C9B H9B4 141.1 .
H9B2 C9B H9B4 56.3 .
H9B3 C9B H9B4 56.3 .
C6B C9B H9B5 109.5 .
H9B1 C9B H9B5 56.3 .
H9B2 C9B H9B5 141.1 .
H9B3 C9B H9B5 56.3 .
H9B4 C9B H9B5 109.5 .
C6B C9B H9B6 109.5 .
H9B1 C9B H9B6 56.3 .
H9B2 C9B H9B6 56.3 .
H9B3 C9B H9B6 141.1 .
H9B4 C9B H9B6 109.5 .
H9B5 C9B H9B6 109.5 .
C6C C1C C2C 117.2(3) .
C6C C1C Zn2 121.5(2) .
C2C C1C Zn2 120.8(2) .
C3C C2C C1C 121.5(3) .
C3C C2C C7C 118.6(3) .
C1C C2C C7C 119.9(3) .
C4C C3C C2C 121.8(3) .
C4C C3C H3C 119.1 .
C2C C3C H3C 119.1 .
C3C C4C C5C 118.2(3) .
C3C C4C C8C 121.8(4) .
C5C C4C C8C 120.1(4) .
C4C C5C C6C 121.5(3) .
C4C C5C H5C 119.3 .
C6C C5C H5C 119.3 .
C1C C6C C5C 119.7(3) .
C1C C6C C9C 121.2(3) .
C5C C6C C9C 119.1(3) .
C2C C7C H7C1 109.5 .
C2C C7C H7C2 109.5 .
H7C1 C7C H7C2 109.5 .
C2C C7C H7C3 109.5 .
H7C1 C7C H7C3 109.5 .
H7C2 C7C H7C3 109.5 .
C2C C7C H7C4 109.5 .
H7C1 C7C H7C4 141.1 .
H7C2 C7C H7C4 56.3 .
H7C3 C7C H7C4 56.3 .
C2C C7C H7C5 109.5 .
H7C1 C7C H7C5 56.3 .
H7C2 C7C H7C5 141.1 .
H7C3 C7C H7C5 56.3 .
H7C4 C7C H7C5 109.5 .
C2C C7C H7C6 109.5 .
H7C1 C7C H7C6 56.3 .
H7C2 C7C H7C6 56.3 .
H7C3 C7C H7C6 141.1 .
H7C4 C7C H7C6 109.5 .
H7C5 C7C H7C6 109.5 .
C4C C8C H8C1 109.5 .
C4C C8C H8C2 109.5 .
H8C1 C8C H8C2 109.5 .
C4C C8C H8C3 109.5 .
H8C1 C8C H8C3 109.5 .
H8C2 C8C H8C3 109.5 .
C4C C8C H8C4 109.5 .
H8C1 C8C H8C4 141.1 .
H8C2 C8C H8C4 56.3 .
H8C3 C8C H8C4 56.3 .
C4C C8C H8C5 109.5 .
H8C1 C8C H8C5 56.3 .
H8C2 C8C H8C5 141.1 .
H8C3 C8C H8C5 56.3 .
H8C4 C8C H8C5 109.5 .
C4C C8C H8C6 109.5 .
H8C1 C8C H8C6 56.3 .
H8C2 C8C H8C6 56.3 .
H8C3 C8C H8C6 141.1 .
H8C4 C8C H8C6 109.5 .
H8C5 C8C H8C6 109.5 .
C6C C9C H9C1 109.5 .
C6C C9C H9C2 109.5 .
H9C1 C9C H9C2 109.5 .
C6C C9C H9C3 109.5 .
H9C1 C9C H9C3 109.5 .
H9C2 C9C H9C3 109.5 .
C6C C9C H9C4 109.5 .
H9C1 C9C H9C4 141.1 .
H9C2 C9C H9C4 56.3 .
H9C3 C9C H9C4 56.3 .
C6C C9C H9C5 109.5 .
H9C1 C9C H9C5 56.3 .
H9C2 C9C H9C5 141.1 .
H9C3 C9C H9C5 56.3 .
H9C4 C9C H9C5 109.5 .
C6C C9C H9C6 109.5 .
H9C1 C9C H9C6 56.3 .
H9C2 C9C H9C6 56.3 .
H9C3 C9C H9C6 141.1 .
H9C4 C9C H9C6 109.5 .
H9C5 C9C H9C6 109.5 .
C2D C1D C6D 116.6(3) .
C2D C1D Zn2 119.0(2) .
C6D C1D Zn2 124.2(2) .
C3D C2D C1D 121.7(3) .
C3D C2D C7D 118.9(3) .
C1D C2D C7D 119.4(3) .
C4D C3D C2D 121.8(3) .
C4D C3D H3D 119.1 .
C2D C3D H3D 119.1 .
C5D C4D C3D 117.2(3) .
C5D C4D C8D 121.6(4) .
C3D C4D C8D 121.2(4) .
C4D C5D C6D 122.2(3) .
C4D C5D H5D 118.9 .
C6D C5D H5D 118.9 .
C5D C6D C1D 120.5(3) .
C5D C6D C9D 119.9(3) .
C1D C6D C9D 119.7(3) .
C2D C7D H7D1 109.5 .
C2D C7D H7D2 109.5 .
H7D1 C7D H7D2 109.5 .
C2D C7D H7D3 109.5 .
H7D1 C7D H7D3 109.5 .
H7D2 C7D H7D3 109.5 .
C2D C7D H7D4 109.5 .
H7D1 C7D H7D4 141.1 .
H7D2 C7D H7D4 56.3 .
H7D3 C7D H7D4 56.3 .
C2D C7D H7D5 109.5 .
H7D1 C7D H7D5 56.3 .
H7D2 C7D H7D5 141.1 .
H7D3 C7D H7D5 56.3 .
H7D4 C7D H7D5 109.5 .
C2D C7D H7D6 109.5 .
H7D1 C7D H7D6 56.3 .
H7D2 C7D H7D6 56.3 .
H7D3 C7D H7D6 141.1 .
H7D4 C7D H7D6 109.5 .
H7D5 C7D H7D6 109.5 .
C4D C8D H8D1 109.5 .
C4D C8D H8D2 109.5 .
H8D1 C8D H8D2 109.5 .
C4D C8D H8D3 109.5 .
H8D1 C8D H8D3 109.5 .
H8D2 C8D H8D3 109.5 .
C4D C8D H8D4 109.5 .
H8D1 C8D H8D4 141.1 .
H8D2 C8D H8D4 56.3 .
H8D3 C8D H8D4 56.3 .
C4D C8D H8D5 109.5 .
H8D1 C8D H8D5 56.3 .
H8D2 C8D H8D5 141.1 .
H8D3 C8D H8D5 56.3 .
H8D4 C8D H8D5 109.5 .
C4D C8D H8D6 109.5 .
H8D1 C8D H8D6 56.3 .
H8D2 C8D H8D6 56.3 .
H8D3 C8D H8D6 141.1 .
H8D4 C8D H8D6 109.5 .
H8D5 C8D H8D6 109.5 .
C6D C9D H9D1 109.5 .
C6D C9D H9D2 109.5 .
H9D1 C9D H9D2 109.5 .
C6D C9D H9D3 109.5 .
H9D1 C9D H9D3 109.5 .
H9D2 C9D H9D3 109.5 .
C6D C9D H9D4 109.5 .
H9D1 C9D H9D4 141.1 .
H9D2 C9D H9D4 56.3 .
H9D3 C9D H9D4 56.3 .
C6D C9D H9D5 109.5 .
H9D1 C9D H9D5 56.3 .
H9D2 C9D H9D5 141.1 .
H9D3 C9D H9D5 56.3 .
H9D4 C9D H9D5 109.5 .
C6D C9D H9D6 109.5 .
H9D1 C9D H9D6 56.3 .
H9D2 C9D H9D6 56.3 .
H9D3 C9D H9D6 141.1 .
H9D4 C9D H9D6 109.5 .
H9D5 C9D H9D6 109.5 .
C1E Zn3 C1F 139.47(12) .
C1E Zn3 N31 110.74(11) .
C1F Zn3 N31 109.65(10) .
C31 N31 C35 115.5(2) .
C31 N31 Zn3 122.86(18) .
C35 N31 Zn3 121.21(19) .
N31 C31 C32 124.1(3) .
N31 C31 H31 118.0 .
C32 C31 H31 118.0 .
C31 C32 C33 121.3(3) .
C31 C32 H32 119.4 .
C33 C32 H32 119.4 .
C33 C33 C34 124.1(3) 2_665
C33 C33 C32 122.4(3) 2_665
C34 C33 C32 113.5(2) .
C35 C34 C33 122.0(3) .
C35 C34 H34 119.0 .
C33 C34 H34 119.0 .
C34 C35 N31 123.6(3) .
C34 C35 H35 118.2 .
N31 C35 H35 118.2 .
C6E C1E C2E 116.6(3) .
C6E C1E Zn3 121.7(2) .
C2E C1E Zn3 121.5(2) .
C3E C2E C1E 121.0(3) .
C3E C2E C7E 118.8(3) .
C1E C2E C7E 120.2(3) .
C4E C3E C2E 121.8(4) .
C4E C3E H3E 119.1 .
C2E C3E H3E 119.1 .
C3E C4E C5E 118.4(3) .
C3E C4E C8E 120.9(4) .
C5E C4E C8E 120.6(4) .
C4E C5E C6E 121.0(4) .
C4E C5E H5E 119.5 .
C6E C5E H5E 119.5 .
C5E C6E C1E 121.2(3) .
C5E C6E C9E 118.8(3) .
C1E C6E C9E 120.0(3) .
C2E C7E H7E1 109.5 .
C2E C7E H7E2 109.5 .
H7E1 C7E H7E2 109.5 .
C2E C7E H7E3 109.5 .
H7E1 C7E H7E3 109.5 .
H7E2 C7E H7E3 109.5 .
C2E C7E H7E4 109.5 .
H7E1 C7E H7E4 141.1 .
H7E2 C7E H7E4 56.3 .
H7E3 C7E H7E4 56.3 .
C2E C7E H7E5 109.5 .
H7E1 C7E H7E5 56.3 .
H7E2 C7E H7E5 141.1 .
H7E3 C7E H7E5 56.3 .
H7E4 C7E H7E5 109.5 .
C2E C7E H7E6 109.5 .
H7E1 C7E H7E6 56.3 .
H7E2 C7E H7E6 56.3 .
H7E3 C7E H7E6 141.1 .
H7E4 C7E H7E6 109.5 .
H7E5 C7E H7E6 109.5 .
C4E C8E H8E1 109.5 .
C4E C8E H8E2 109.5 .
H8E1 C8E H8E2 109.5 .
C4E C8E H8E3 109.5 .
H8E1 C8E H8E3 109.5 .
H8E2 C8E H8E3 109.5 .
C4E C8E H8E4 109.5 .
H8E1 C8E H8E4 141.1 .
H8E2 C8E H8E4 56.3 .
H8E3 C8E H8E4 56.3 .
C4E C8E H8E5 109.5 .
H8E1 C8E H8E5 56.3 .
H8E2 C8E H8E5 141.1 .
H8E3 C8E H8E5 56.3 .
H8E4 C8E H8E5 109.5 .
C4E C8E H8E6 109.5 .
H8E1 C8E H8E6 56.3 .
H8E2 C8E H8E6 56.3 .
H8E3 C8E H8E6 141.1 .
H8E4 C8E H8E6 109.5 .
H8E5 C8E H8E6 109.5 .
C6E C9E H9E1 109.5 .
C6E C9E H9E2 109.5 .
H9E1 C9E H9E2 109.5 .
C6E C9E H9E3 109.5 .
H9E1 C9E H9E3 109.5 .
H9E2 C9E H9E3 109.5 .
C6E C9E H9E4 109.5 .
H9E1 C9E H9E4 141.1 .
H9E2 C9E H9E4 56.3 .
H9E3 C9E H9E4 56.3 .
C6E C9E H9E5 109.5 .
H9E1 C9E H9E5 56.3 .
H9E2 C9E H9E5 141.1 .
H9E3 C9E H9E5 56.3 .
H9E4 C9E H9E5 109.5 .
C6E C9E H9E6 109.5 .
H9E1 C9E H9E6 56.3 .
H9E2 C9E H9E6 56.3 .
H9E3 C9E H9E6 141.1 .
H9E4 C9E H9E6 109.5 .
H9E5 C9E H9E6 109.5 .
C6F C1F C2F 117.1(3) .
C6F C1F Zn3 122.2(2) .
C2F C1F Zn3 120.7(2) .
C3F C2F C1F 120.7(3) .
C3F C2F C7F 119.5(3) .
C1F C2F C7F 119.7(3) .
C4F C3F C2F 122.0(3) .
C4F C3F H3F 119.0 .
C2F C3F H3F 119.0 .
C5F C4F C3F 117.1(3) .
C5F C4F C8F 121.4(4) .
C3F C4F C8F 121.4(3) .
C4F C5F C6F 122.0(3) .
C4F C5F H5F 119.0 .
C6F C5F H5F 119.0 .
C1F C6F C5F 121.0(3) .
C1F C6F C9F 121.0(3) .
C5F C6F C9F 118.0(3) .
C2F C7F H7F1 109.5 .
C2F C7F H7F2 109.5 .
H7F1 C7F H7F2 109.5 .
C2F C7F H7F3 109.5 .
H7F1 C7F H7F3 109.5 .
H7F2 C7F H7F3 109.5 .
C2F C7F H7F4 109.5 .
H7F1 C7F H7F4 141.1 .
H7F2 C7F H7F4 56.3 .
H7F3 C7F H7F4 56.3 .
C2F C7F H7F5 109.5 .
H7F1 C7F H7F5 56.3 .
H7F2 C7F H7F5 141.1 .
H7F3 C7F H7F5 56.3 .
H7F4 C7F H7F5 109.5 .
C2F C7F H7F6 109.5 .
H7F1 C7F H7F6 56.3 .
H7F2 C7F H7F6 56.3 .
H7F3 C7F H7F6 141.1 .
H7F4 C7F H7F6 109.5 .
H7F5 C7F H7F6 109.5 .
C4F C8F H8F1 109.5 .
C4F C8F H8F2 109.5 .
H8F1 C8F H8F2 109.5 .
C4F C8F H8F3 109.5 .
H8F1 C8F H8F3 109.5 .
H8F2 C8F H8F3 109.5 .
C4F C8F H8F4 109.5 .
H8F1 C8F H8F4 141.1 .
H8F2 C8F H8F4 56.3 .
H8F3 C8F H8F4 56.3 .
C4F C8F H8F5 109.5 .
H8F1 C8F H8F5 56.3 .
H8F2 C8F H8F5 141.1 .
H8F3 C8F H8F5 56.3 .
H8F4 C8F H8F5 109.5 .
C4F C8F H8F6 109.5 .
H8F1 C8F H8F6 56.3 .
H8F2 C8F H8F6 56.3 .
H8F3 C8F H8F6 141.1 .
H8F4 C8F H8F6 109.5 .
H8F5 C8F H8F6 109.5 .
C6F C9F H9F1 109.5 .
C6F C9F H9F2 109.5 .
H9F1 C9F H9F2 109.5 .
C6F C9F H9F3 109.5 .
H9F1 C9F H9F3 109.5 .
H9F2 C9F H9F3 109.5 .
C6F C9F H9F4 109.5 .
H9F1 C9F H9F4 141.1 .
H9F2 C9F H9F4 56.3 .
H9F3 C9F H9F4 56.3 .
C6F C9F H9F5 109.5 .
H9F1 C9F H9F5 56.3 .
H9F2 C9F H9F5 141.1 .
H9F3 C9F H9F5 56.3 .
H9F4 C9F H9F5 109.5 .
C6F C9F H9F6 109.5 .
H9F1 C9F H9F6 56.3 .
H9F2 C9F H9F6 56.3 .
H9F3 C9F H9F6 141.1 .
H9F4 C9F H9F6 109.5 .
H9F5 C9F H9F6 109.5 .
C1G Zn4 C1H 137.75(12) .
C1G Zn4 N41 109.61(11) .
C1H Zn4 N41 112.64(11) .
C41 N41 C45 115.0(3) .
C41 N41 Zn4 121.1(2) .
C45 N41 Zn4 123.7(2) .
N41 C41 C42 124.5(3) .
N41 C41 H41 117.8 .
C42 C41 H41 117.8 .
C41 C42 C43 121.6(3) .
C41 C42 H42 119.2 .
C43 C42 H42 119.2 .
C43 C43 C44 122.9(3) 2_777
C43 C43 C42 123.9(3) 2_777
C44 C43 C42 113.2(3) .
C45 C44 C43 121.6(3) .
C45 C44 H44 119.2 .
C43 C44 H44 119.2 .
C44 C45 N41 124.2(3) .
C44 C45 H45 117.9 .
N41 C45 H45 117.9 .
C2G C1G C6G 116.7(3) .
C2G C1G Zn4 121.7(2) .
C6G C1G Zn4 121.5(2) .
C3G C2G C1G 120.9(3) .
C3G C2G C7G 119.3(3) .
C1G C2G C7G 119.8(3) .
C2G C3G C4G 121.6(3) .
C2G C3G H3G 119.2 .
C4G C3G H3G 119.2 .
C5G C4G C3G 117.7(3) .
C5G C4G C8G 121.6(3) .
C3G C4G C8G 120.7(3) .
C4G C5G C6G 121.7(3) .
C4G C5G H5G 119.1 .
C6G C5G H5G 119.1 .
C5G C6G C1G 121.3(3) .
C5G C6G C9G 118.2(3) .
C1G C6G C9G 120.5(3) .
C2G C7G H7G1 109.5 .
C2G C7G H7G2 109.5 .
H7G1 C7G H7G2 109.5 .
C2G C7G H7G3 109.5 .
H7G1 C7G H7G3 109.5 .
H7G2 C7G H7G3 109.5 .
C2G C7G H7G4 109.5 .
H7G1 C7G H7G4 141.1 .
H7G2 C7G H7G4 56.3 .
H7G3 C7G H7G4 56.3 .
C2G C7G H7G5 109.5 .
H7G1 C7G H7G5 56.3 .
H7G2 C7G H7G5 141.1 .
H7G3 C7G H7G5 56.3 .
H7G4 C7G H7G5 109.5 .
C2G C7G H7G6 109.5 .
H7G1 C7G H7G6 56.3 .
H7G2 C7G H7G6 56.3 .
H7G3 C7G H7G6 141.1 .
H7G4 C7G H7G6 109.5 .
H7G5 C7G H7G6 109.5 .
C4G C8G H8G1 109.5 .
C4G C8G H8G2 109.5 .
H8G1 C8G H8G2 109.5 .
C4G C8G H8G3 109.5 .
H8G1 C8G H8G3 109.5 .
H8G2 C8G H8G3 109.5 .
C4G C8G H8G4 109.5 .
H8G1 C8G H8G4 141.1 .
H8G2 C8G H8G4 56.3 .
H8G3 C8G H8G4 56.3 .
C4G C8G H8G5 109.5 .
H8G1 C8G H8G5 56.3 .
H8G2 C8G H8G5 141.1 .
H8G3 C8G H8G5 56.3 .
H8G4 C8G H8G5 109.5 .
C4G C8G H8G6 109.5 .
H8G1 C8G H8G6 56.3 .
H8G2 C8G H8G6 56.3 .
H8G3 C8G H8G6 141.1 .
H8G4 C8G H8G6 109.5 .
H8G5 C8G H8G6 109.5 .
C6G C9G H9G1 109.5 .
C6G C9G H9G2 109.5 .
H9G1 C9G H9G2 109.5 .
C6G C9G H9G3 109.5 .
H9G1 C9G H9G3 109.5 .
H9G2 C9G H9G3 109.5 .
C6G C9G H9G4 109.5 .
H9G1 C9G H9G4 141.1 .
H9G2 C9G H9G4 56.3 .
H9G3 C9G H9G4 56.3 .
C6G C9G H9G5 109.5 .
H9G1 C9G H9G5 56.3 .
H9G2 C9G H9G5 141.1 .
H9G3 C9G H9G5 56.3 .
H9G4 C9G H9G5 109.5 .
C6G C9G H9G6 109.5 .
H9G1 C9G H9G6 56.3 .
H9G2 C9G H9G6 56.3 .
H9G3 C9G H9G6 141.1 .
H9G4 C9G H9G6 109.5 .
H9G5 C9G H9G6 109.5 .
C6H C1H C2H 116.7(3) .
C6H C1H Zn4 121.2(2) .
C2H C1H Zn4 122.0(2) .
C3H C2H C1H 121.0(3) .
C3H C2H C7H 119.5(3) .
C1H C2H C7H 119.4(3) .
C4H C3H C2H 121.9(3) .
C4H C3H H3H 119.0 .
C2H C3H H3H 119.0 .
C3H C4H C5H 117.8(3) .
C3H C4H C8H 121.0(4) .
C5H C4H C8H 121.2(4) .
C4H C5H C6H 121.6(3) .
C4H C5H H5H 119.2 .
C6H C5H H5H 119.2 .
C5H C6H C1H 120.8(3) .
C5H C6H C9H 119.2(3) .
C1H C6H C9H 119.9(3) .
C2H C7H H7H1 109.5 .
C2H C7H H7H2 109.5 .
H7H1 C7H H7H2 109.5 .
C2H C7H H7H3 109.5 .
H7H1 C7H H7H3 109.5 .
H7H2 C7H H7H3 109.5 .
C2H C7H H7H4 109.5 .
H7H1 C7H H7H4 141.1 .
H7H2 C7H H7H4 56.3 .
H7H3 C7H H7H4 56.3 .
C2H C7H H7H5 109.5 .
H7H1 C7H H7H5 56.3 .
H7H2 C7H H7H5 141.1 .
H7H3 C7H H7H5 56.3 .
H7H4 C7H H7H5 109.5 .
C2H C7H H7H6 109.5 .
H7H1 C7H H7H6 56.3 .
H7H2 C7H H7H6 56.3 .
H7H3 C7H H7H6 141.1 .
H7H4 C7H H7H6 109.5 .
H7H5 C7H H7H6 109.5 .
C4H C8H H8H1 109.5 .
C4H C8H H8H2 109.5 .
H8H1 C8H H8H2 109.5 .
C4H C8H H8H3 109.5 .
H8H1 C8H H8H3 109.5 .
H8H2 C8H H8H3 109.5 .
C4H C8H H8H4 109.5 .
H8H1 C8H H8H4 141.1 .
H8H2 C8H H8H4 56.3 .
H8H3 C8H H8H4 56.3 .
C4H C8H H8H5 109.5 .
H8H1 C8H H8H5 56.3 .
H8H2 C8H H8H5 141.1 .
H8H3 C8H H8H5 56.3 .
H8H4 C8H H8H5 109.5 .
C4H C8H H8H6 109.5 .
H8H1 C8H H8H6 56.3 .
H8H2 C8H H8H6 56.3 .
H8H3 C8H H8H6 141.1 .
H8H4 C8H H8H6 109.5 .
H8H5 C8H H8H6 109.5 .
C6H C9H H9H1 109.5 .
C6H C9H H9H2 109.5 .
H9H1 C9H H9H2 109.5 .
C6H C9H H9H3 109.5 .
H9H1 C9H H9H3 109.5 .
H9H2 C9H H9H3 109.5 .
C6H C9H H9H4 109.5 .
H9H1 C9H H9H4 141.1 .
H9H2 C9H H9H4 56.3 .
H9H3 C9H H9H4 56.3 .
C6H C9H H9H5 109.5 .
H9H1 C9H H9H5 56.3 .
H9H2 C9H H9H5 141.1 .
H9H3 C9H H9H5 56.3 .
H9H4 C9H H9H5 109.5 .
C6H C9H H9H6 109.5 .
H9H1 C9H H9H6 56.3 .
H9H2 C9H H9H6 56.3 .
H9H3 C9H H9H6 141.1 .
H9H4 C9H H9H6 109.5 .
H9H5 C9H H9H6 109.5 .
O1S K1 O1TT 172.7(4) .
O1S K1 O1T 159.99(17) .
O1TT K1 O1T 14.2(3) .
O1S K1 O16 81.24(9) .
O1TT K1 O16 97.2(3) .
O1T K1 O16 85.03(16) .
O1S K1 O12 95.20(10) .
O1TT K1 O12 91.8(4) .
O1T K1 O12 104.13(14) .
O16 K1 O12 118.21(8) .
O1S K1 O15 82.73(10) .
O1TT K1 O15 90.3(4) .
O1T K1 O15 77.96(14) .
O16 K1 O15 61.79(8) .
O12 K1 O15 177.91(7) .
O1S K1 O13 96.36(10) .
O1TT K1 O13 85.2(3) .
O1T K1 O13 97.38(16) .
O16 K1 O13 177.58(7) .
O12 K1 O13 61.50(7) .
O15 K1 O13 118.39(7) .
O1S K1 O11 99.95(8) .
O1TT K1 O11 85.2(3) .
O1T K1 O11 85.50(10) .
O16 K1 O11 59.93(8) .
O12 K1 O11 60.18(8) .
O15 K1 O11 120.34(8) .
O13 K1 O11 120.39(8) .
O1S K1 O14 78.82(8) .
O1TT K1 O14 96.0(3) .
O1T K1 O14 95.81(11) .
O16 K1 O14 120.16(8) .
O12 K1 O14 119.36(8) .
O15 K1 O14 60.07(7) .
O13 K1 O14 59.46(7) .
O11 K1 O14 178.69(7) .
O1S K1 C4S 22.72(9) .
O1TT K1 C4S 161.9(3) .
O1T K1 C4S 154.61(18) .
O16 K1 C4S 70.27(13) .
O12 K1 C4S 83.39(14) .
O15 K1 C4S 94.74(14) .
O13 K1 C4S 107.36(13) .
O11 K1 C4S 77.24(9) .
O14 K1 C4S 101.52(9) .
O1S K1 C1T 151.39(10) .
O1TT K1 C1T 21.9(3) .
O1T K1 C1T 21.64(13) .
O16 K1 C1T 101.29(10) .
O12 K1 C1T 108.03(10) .
O15 K1 C1T 73.89(10) .
O13 K1 C1T 80.98(9) .
O11 K1 C1T 105.96(9) .
O14 K1 C1T 75.34(9) .
C4S K1 C1T 168.33(16) .
C112 O11 C101 113.9(3) .
C112 O11 K1 115.6(2) .
C101 O11 K1 115.5(2) .
C102 O12 C103 112.8(3) .
C102 O12 K1 113.8(2) .
C103 O12 K1 112.31(19) .
C104 O13 C105 113.6(3) .
C104 O13 K1 112.5(2) .
C105 O13 K1 116.1(2) .
C106 O14 C107 113.7(3) .
C106 O14 K1 113.9(2) .
C107 O14 K1 113.3(2) .
C108 O15 C109 112.2(3) .
C108 O15 K1 114.2(2) .
C109 O15 K1 111.5(2) .
C110 O16 C111 112.1(3) .
C110 O16 K1 112.7(2) .
C111 O16 K1 115.7(2) .
O11 C101 C102 109.1(3) .
O11 C101 H10A 109.9 .
C102 C101 H10A 109.9 .
O11 C101 H10B 109.9 .
C102 C101 H10B 109.9 .
H10A C101 H10B 108.3 .
O12 C102 C101 109.8(3) .
O12 C102 H10C 109.7 .
C101 C102 H10C 109.7 .
O12 C102 H10D 109.7 .
C101 C102 H10D 109.7 .
H10C C102 H10D 108.2 .
O12 C103 C104 110.7(3) .
O12 C103 H10E 109.5 .
C104 C103 H10E 109.5 .
O12 C103 H10F 109.5 .
C104 C103 H10F 109.5 .
H10E C103 H10F 108.1 .
O13 C104 C103 109.4(3) .
O13 C104 H10G 109.8 .
C103 C104 H10G 109.8 .
O13 C104 H10H 109.8 .
C103 C104 H10H 109.8 .
H10G C104 H10H 108.2 .
O13 C105 C106 108.6(3) .
O13 C105 H10I 110.0 .
C106 C105 H10I 110.0 .
O13 C105 H10J 110.0 .
C106 C105 H10J 110.0 .
H10I C105 H10J 108.3 .
O14 C106 C105 108.7(3) .
O14 C106 H10K 109.9 .
C105 C106 H10K 109.9 .
O14 C106 H10L 109.9 .
C105 C106 H10L 109.9 .
H10K C106 H10L 108.3 .
O14 C107 C108 109.8(3) .
O14 C107 H10M 109.7 .
C108 C107 H10M 109.7 .
O14 C107 H10N 109.7 .
C108 C107 H10N 109.7 .
H10M C107 H10N 108.2 .
O15 C108 C107 107.6(3) .
O15 C108 H10O 110.2 .
C107 C108 H10O 110.2 .
O15 C108 H10P 110.2 .
C107 C108 H10P 110.2 .
H10O C108 H10P 108.5 .
O15 C109 C110 110.0(3) .
O15 C109 H10Q 109.7 .
C110 C109 H10Q 109.7 .
O15 C109 H10R 109.7 .
C110 C109 H10R 109.7 .
H10Q C109 H10R 108.2 .
O16 C110 C109 108.7(3) .
O16 C110 H10S 110.0 .
C109 C110 H10S 109.9 .
O16 C110 H10T 109.9 .
C109 C110 H10T 110.0 .
H10S C110 H10T 108.3 .
O16 C111 C112 109.7(3) .
O16 C111 H11A 109.7 .
C112 C111 H11A 109.7 .
O16 C111 H11B 109.7 .
C112 C111 H11B 109.7 .
H11A C111 H11B 108.2 .
O11 C112 C111 108.8(3) .
O11 C112 H11C 109.9 .
C111 C112 H11C 109.9 .
O11 C112 H11D 109.9 .
C111 C112 H11D 109.9 .
H11C C112 H11D 108.3 .
O1U K2 O1V 159.43(11) .
O1U K2 O26 76.48(8) .
O1V K2 O26 90.86(8) .
O1U K2 O22 100.48(9) .
O1V K2 O22 99.75(9) .
O26 K2 O22 117.45(7) .
O1U K2 O23 99.52(8) .
O1V K2 O23 93.48(8) .
O26 K2 O23 175.62(7) .
O22 K2 O23 61.16(7) .
O1U K2 O25 75.29(9) .
O1V K2 O25 84.47(8) .
O26 K2 O25 61.78(6) .
O22 K2 O25 175.76(7) .
O23 K2 O25 119.25(7) .
O1U K2 O24 77.00(7) .
O1V K2 O24 96.22(7) .
O26 K2 O24 120.28(7) .
O22 K2 O24 119.43(7) .
O23 K2 O24 59.85(7) .
O25 K2 O24 60.10(6) .
O1U K2 O21 102.54(8) .
O1V K2 O21 84.20(7) .
O26 K2 O21 59.49(6) .
O22 K2 O21 60.66(7) .
O23 K2 O21 120.35(7) .
O25 K2 O21 119.77(6) .
O24 K2 O21 179.54(7) .
O1U K2 C4U 21.06(8) .
O1V K2 C4U 154.67(10) .
O26 K2 C4U 63.85(8) .
O22 K2 C4U 91.33(9) .
O23 K2 C4U 111.79(9) .
O25 K2 C4U 84.63(8) .
O24 K2 C4U 98.02(8) .
O21 K2 C4U 81.52(8) .
C201 O21 C212 112.9(3) .
C201 O21 K2 116.15(19) .
C212 O21 K2 115.98(18) .
C203 O22 C202 111.7(3) .
C203 O22 K2 113.47(19) .
C202 O22 K2 110.71(19) .
C205 O23 C204 112.6(3) .
C205 O23 K2 116.1(2) .
C204 O23 K2 112.53(18) .
C207 O24 C206 112.7(2) .
C207 O24 K2 114.71(17) .
C206 O24 K2 114.09(19) .
C209 O25 C208 112.3(2) .
C209 O25 K2 111.24(17) .
C208 O25 K2 114.43(19) .
C210 O26 C211 111.1(2) .
C210 O26 K2 113.96(17) .
C211 O26 K2 117.23(18) .
O21 C201 C202 108.6(3) .
O21 C201 H20A 110.0 .
C202 C201 H20A 110.0 .
O21 C201 H20B 110.0 .
C202 C201 H20B 110.0 .
H20A C201 H20B 108.3 .
O22 C202 C201 110.5(3) .
O22 C202 H20C 109.5 .
C201 C202 H20C 109.5 .
O22 C202 H20D 109.5 .
C201 C202 H20D 109.5 .
H20C C202 H20D 108.1 .
O22 C203 C204 110.0(3) .
O22 C203 H20E 109.7 .
C204 C203 H20E 109.7 .
O22 C203 H20F 109.7 .
C204 C203 H20F 109.7 .
H20E C203 H20F 108.2 .
O23 C204 C203 109.1(3) .
O23 C204 H20G 109.9 .
C203 C204 H20G 109.9 .
O23 C204 H20H 109.9 .
C203 C204 H20H 109.9 .
H20G C204 H20H 108.3 .
O23 C205 C206 108.2(3) .
O23 C205 H20I 110.1 .
C206 C205 H20I 110.1 .
O23 C205 H20J 110.1 .
C206 C205 H20J 110.1 .
H20I C205 H20J 108.4 .
O24 C206 C205 108.1(3) .
O24 C206 H20K 110.1 .
C205 C206 H20K 110.1 .
O24 C206 H20L 110.1 .
C205 C206 H20L 110.1 .
H20K C206 H20L 108.4 .
O24 C207 C208 108.9(3) .
O24 C207 H20M 109.9 .
C208 C207 H20M 109.9 .
O24 C207 H20N 109.9 .
C208 C207 H20N 109.9 .
H20M C207 H20N 108.3 .
O25 C208 C207 108.5(3) .
O25 C208 H20O 110.0 .
C207 C208 H20O 110.0 .
O25 C208 H20P 110.0 .
C207 C208 H20P 110.0 .
H20O C208 H20P 108.4 .
O25 C209 C210 109.5(3) .
O25 C209 H20Q 109.8 .
C210 C209 H20Q 109.8 .
O25 C209 H20R 109.8 .
C210 C209 H20R 109.8 .
H20Q C209 H20R 108.2 .
O26 C210 C209 108.9(3) .
O26 C210 H21A 109.9 .
C209 C210 H21A 109.9 .
O26 C210 H21B 109.9 .
C209 C210 H21B 109.9 .
H21A C210 H21B 108.3 .
O26 C211 C212 108.4(3) .
O26 C211 H21C 110.0 .
C212 C211 H21C 110.0 .
O26 C211 H21D 110.0 .
C212 C211 H21D 110.0 .
H21C C211 H21D 108.4 .
O21 C212 C211 108.5(3) .
O21 C212 H21E 110.0 .
C211 C212 H21E 110.0 .
O21 C212 H21F 110.0 .
C211 C212 H21F 110.0 .
H21E C212 H21F 108.4 .
C1S O1S C4S 107.3(3) .
C1S O1S K1 135.3(3) .
C4S O1S K1 110.4(2) .
O1S C1S C2S 107.5(3) .
O1S C1S H1S1 110.2 .
C2S C1S H1S1 110.2 .
O1S C1S H1S2 110.2 .
C2S C1S H1S2 110.2 .
H1S1 C1S H1S2 108.5 .
C1S C2S C3S 104.6(3) .
C1S C2S H2S1 110.8 .
C3S C2S H2S1 110.8 .
C1S C2S H2S2 110.8 .
C3S C2S H2S2 110.8 .
H2S1 C2S H2S2 108.9 .
C4S C3S C2S 104.1(3) .
C4S C3S H3S1 110.9 .
C2S C3S H3S1 110.9 .
C4S C3S H3S2 110.9 .
C2S C3S H3S2 110.9 .
H3S1 C3S H3S2 109.0 .
O1S C4S C3S 107.3(4) .
O1S C4S K1 46.86(17) .
C3S C4S K1 153.4(3) .
O1S C4S H4S1 110.3 .
C3S C4S H4S1 110.3 .
K1 C4S H4S1 88.5 .
O1S C4S H4S2 110.3 .
C3S C4S H4S2 110.3 .
K1 C4S H4S2 79.6 .
H4S1 C4S H4S2 108.5 .
C1T O1T C4T 103.1(4) .
C1T O1T K1 113.3(3) .
C4T O1T K1 138.8(4) .
C4T C3T C2T 105.4(4) .
C4T C3T H3T1 110.7 .
C2T C3T H3T1 110.7 .
C4T C3T H3T2 110.7 .
C2T C3T H3T2 110.7 .
H3T1 C3T H3T2 108.8 .
O1T C4T C3T 107.4(6) .
O1T C4T H4T1 110.2 .
C3T C4T H4T1 110.2 .
O1T C4T H4T2 110.2 .
C3T C4T H4T2 110.2 .
H4T1 C4T H4T2 108.5 .
C4TT O1TT C1T 112.9(13) .
C4TT O1TT K1 125.3(12) .
C1T O1TT K1 112.9(8) .
C4TT C3TT C2T 110.1(18) .
C4TT C3TT H3T3 109.6 .
C2T C3TT H3T3 109.6 .
C4TT C3TT H3T4 109.6 .
C2T C3TT H3T4 109.6 .
H3T3 C3TT H3T4 108.1 .
O1TT C4TT C3TT 106.1(16) .
O1TT C4TT H4T3 110.5 .
C3TT C4TT H4T3 110.5 .
O1TT C4TT H4T4 110.5 .
C3TT C4TT H4T4 110.5 .
H4T3 C4TT H4T4 108.7 .
O1T C1T C2T 106.9(4) .
O1TT C1T C2T 103.2(7) .
O1T C1T K1 45.1(2) .
O1TT C1T K1 45.2(6) .
C2T C1T K1 148.2(3) .
O1T C1T H1T1 110.3 .
O1TT C1T H1T1 87.2 .
C2T C1T H1T1 110.3 .
K1 C1T H1T1 75.7 .
O1T C1T H1T2 110.3 .
O1TT C1T H1T2 134.1 .
C2T C1T H1T2 110.3 .
K1 C1T H1T2 96.0 .
H1T1 C1T H1T2 108.6 .
C3TT C2T C1T 100.7(12) .
C1T C2T C3T 102.4(4) .
C3TT C2T H2T1 86.0 .
C1T C2T H2T1 111.3 .
C3T C2T H2T1 111.3 .
C3TT C2T H2T2 135.2 .
C1T C2T H2T2 111.3 .
C3T C2T H2T2 111.3 .
H2T1 C2T H2T2 109.2 .
C4U O1U C1U 109.4(3) .
C4U O1U K2 115.2(2) .
C1U O1U K2 126.3(2) .
O1U C1U C2U 105.3(3) .
O1U C1U H1U1 110.7 .
C2U C1U H1U1 110.7 .
O1U C1U H1U2 110.7 .
C2U C1U H1U2 110.7 .
H1U1 C1U H1U2 108.8 .
C3U C2U C1U 106.6(3) .
C3U C2U H2U1 110.4 .
C1U C2U H2U1 110.4 .
C3U C2U H2U2 110.4 .
C1U C2U H2U2 110.4 .
H2U1 C2U H2U2 108.6 .
C2U C3U C4U 105.1(4) .
C2U C3U H3U1 110.7 .
C4U C3U H3U1 110.7 .
C2U C3U H3U2 110.7 .
C4U C3U H3U2 110.7 .
H3U1 C3U H3U2 108.8 .
O1U C4U C3U 106.0(3) .
C3U C4U K2 149.8(3) .
O1U C4U H4U1 110.5 .
C3U C4U H4U1 110.5 .
K2 C4U H4U1 84.9 .
O1U C4U H4U2 110.5 .
C3U C4U H4U2 110.5 .
K2 C4U H4U2 87.2 .
H4U1 C4U H4U2 108.7 .
C4V O1V C1V 107.2(3) .
C4V O1V K2 131.9(2) .
C1V O1V K2 115.7(2) .
O1V C1V C2V 105.6(3) .
O1V C1V H1V1 110.6 .
C2V C1V H1V1 110.6 .
O1V C1V H1V2 110.6 .
C2V C1V H1V2 110.6 .
H1V1 C1V H1V2 108.7 .
C1V C2V C3V 103.1(3) .
C1V C2V H2V1 111.1 .
C3V C2V H2V1 111.1 .
C1V C2V H2V2 111.1 .
C3V C2V H2V2 111.1 .
H2V1 C2V H2V2 109.1 .
C4V C3V C2V 105.0(3) .
C4V C3V H3V1 110.8 .
C2V C3V H3V1 110.8 .
C4V C3V H3V2 110.8 .
C2V C3V H3V2 110.8 .
H3V1 C3V H3V2 108.8 .
O1V C4V C3V 109.4(3) .
O1V C4V H4V1 109.8 .
C3V C4V H4V1 109.8 .
O1V C4V H4V2 109.8 .
C3V C4V H4V2 109.8 .
H4V1 C4V H4V2 108.2 .

loop_
_geom_bond_atom_site_label_1
_geom_bond_atom_site_label_2
_geom_bond_distance
_geom_bond_site_symmetry_2
Zn1 C1A 1.991(3) .
Zn1 C1B 1.995(3) .
Zn1 N11 2.048(2) .
Zn2 C1C 1.982(3) .
Zn2 C1D 1.985(3) .
Zn2 N12 2.033(2) .
N11 C11 1.356(4) .
N11 C15 1.364(4) .
N12 C18 1.356(4) .
N12 C20 1.358(4) .
C11 C12 1.360(4) .
C11 H11 0.9500 .
C12 C13 1.423(4) .
C12 H12 0.9500 .
C13 C14 1.422(4) .
C13 C16 1.424(4) .
C14 C15 1.360(4) .
C14 H14 0.9500 .
C15 H15 0.9500 .
C16 C17 1.420(4) .
C16 C19 1.428(4) .
C17 C18 1.371(4) .
C17 H17 0.9500 .
C18 H18 0.9500 .
C19 C20 1.358(4) .
C19 H19 0.9500 .
C20 H20 0.9500 .
C1A C6A 1.400(4) .
C1A C2A 1.413(4) .
C2A C3A 1.391(4) .
C2A C7A 1.519(4) .
C3A C4A 1.374(5) .
C3A H3A 0.9500 .
C4A C5A 1.392(5) .
C4A C8A 1.517(5) .
C5A C6A 1.400(4) .
C5A H5A 0.9500 .
C6A C9A 1.511(5) .
C7A H7A1 0.9800 .
C7A H7A2 0.9800 .
C7A H7A3 0.9800 .
C7A H7A4 0.9800 .
C7A H7A5 0.9800 .
C7A H7A6 0.9800 .
C8A H8A1 0.9800 .
C8A H8A2 0.9800 .
C8A H8A3 0.9800 .
C8A H8A4 0.9800 .
C8A H8A5 0.9800 .
C8A H8A6 0.9800 .
C9A H9A1 0.9800 .
C9A H9A2 0.9800 .
C9A H9A3 0.9800 .
C9A H9A4 0.9800 .
C9A H9A5 0.9800 .
C9A H9A6 0.9800 .
C1B C6B 1.403(4) .
C1B C2B 1.411(4) .
C2B C3B 1.378(4) .
C2B C7B 1.513(5) .
C3B C4B 1.393(5) .
C3B H3B 0.9500 .
C4B C5B 1.388(5) .
C4B C8B 1.506(4) .
C5B C6B 1.404(4) .
C5B H5B 0.9500 .
C6B C9B 1.512(5) .
C7B H7B1 0.9800 .
C7B H7B2 0.9800 .
C7B H7B3 0.9800 .
C7B H7B4 0.9800 .
C7B H7B5 0.9800 .
C7B H7B6 0.9800 .
C8B H8B1 0.9800 .
C8B H8B2 0.9800 .
C8B H8B3 0.9800 .
C8B H8B4 0.9800 .
C8B H8B5 0.9800 .
C8B H8B6 0.9800 .
C9B H9B1 0.9800 .
C9B H9B2 0.9800 .
C9B H9B3 0.9800 .
C9B H9B4 0.9800 .
C9B H9B5 0.9800 .
C9B H9B6 0.9800 .
C1C C6C 1.403(4) .
C1C C2C 1.404(4) .
C2C C3C 1.390(5) .
C2C C7C 1.517(5) .
C3C C4C 1.358(5) .
C3C H3C 0.9500 .
C4C C5C 1.392(5) .
C4C C8C 1.532(5) .
C5C C6C 1.418(5) .
C5C H5C 0.9500 .
C6C C9C 1.502(5) .
C7C H7C1 0.9800 .
C7C H7C2 0.9800 .
C7C H7C3 0.9800 .
C7C H7C4 0.9800 .
C7C H7C5 0.9800 .
C7C H7C6 0.9800 .
C8C H8C1 0.9800 .
C8C H8C2 0.9800 .
C8C H8C3 0.9800 .
C8C H8C4 0.9800 .
C8C H8C5 0.9800 .
C8C H8C6 0.9800 .
C9C H9C1 0.9800 .
C9C H9C2 0.9800 .
C9C H9C3 0.9800 .
C9C H9C4 0.9800 .
C9C H9C5 0.9800 .
C9C H9C6 0.9800 .
C1D C2D 1.408(4) .
C1D C6D 1.408(4) .
C2D C3D 1.389(4) .
C2D C7D 1.509(4) .
C3D C4D 1.385(5) .
C3D H3D 0.9500 .
C4D C5D 1.384(5) .
C4D C8D 1.514(5) .
C5D C6D 1.406(4) .
C5D H5D 0.9500 .
C6D C9D 1.508(5) .
C7D H7D1 0.9800 .
C7D H7D2 0.9800 .
C7D H7D3 0.9800 .
C7D H7D4 0.9800 .
C7D H7D5 0.9800 .
C7D H7D6 0.9800 .
C8D H8D1 0.9800 .
C8D H8D2 0.9800 .
C8D H8D3 0.9800 .
C8D H8D4 0.9800 .
C8D H8D5 0.9800 .
C8D H8D6 0.9800 .
C9D H9D1 0.9800 .
C9D H9D2 0.9800 .
C9D H9D3 0.9800 .
C9D H9D4 0.9800 .
C9D H9D5 0.9800 .
C9D H9D6 0.9800 .
Zn3 C1E 1.982(3) .
Zn3 C1F 1.996(3) .
Zn3 N31 2.054(2) .
N31 C31 1.363(4) .
N31 C35 1.370(4) .
C31 C32 1.369(4) .
C31 H31 0.9500 .
C32 C33 1.431(4) .
C32 H32 0.9500 .
C33 C33 1.422(5) 2_665
C33 C34 1.428(4) .
C34 C35 1.361(4) .
C34 H34 0.9500 .
C35 H35 0.9500 .
C1E C6E 1.408(4) .
C1E C2E 1.417(4) .
C2E C3E 1.390(5) .
C2E C7E 1.503(5) .
C3E C4E 1.381(6) .
C3E H3E 0.9500 .
C4E C5E 1.382(6) .
C4E C8E 1.529(5) .
C5E C6E 1.406(5) .
C5E H5E 0.9500 .
C6E C9E 1.509(5) .
C7E H7E1 0.9800 .
C7E H7E2 0.9800 .
C7E H7E3 0.9800 .
C7E H7E4 0.9800 .
C7E H7E5 0.9800 .
C7E H7E6 0.9800 .
C8E H8E1 0.9800 .
C8E H8E2 0.9800 .
C8E H8E3 0.9800 .
C8E H8E4 0.9800 .
C8E H8E5 0.9800 .
C8E H8E6 0.9800 .
C9E H9E1 0.9800 .
C9E H9E2 0.9800 .
C9E H9E3 0.9800 .
C9E H9E4 0.9800 .
C9E H9E5 0.9800 .
C9E H9E6 0.9800 .
C1F C6F 1.394(4) .
C1F C2F 1.412(4) .
C2F C3F 1.397(5) .
C2F C7F 1.507(5) .
C3F C4F 1.389(5) .
C3F H3F 0.9500 .
C4F C5F 1.383(5) .
C4F C8F 1.507(5) .
C5F C6F 1.402(4) .
C5F H5F 0.9500 .
C6F C9F 1.523(4) .
C7F H7F1 0.9800 .
C7F H7F2 0.9800 .
C7F H7F3 0.9800 .
C7F H7F4 0.9800 .
C7F H7F5 0.9800 .
C7F H7F6 0.9800 .
C8F H8F1 0.9800 .
C8F H8F2 0.9800 .
C8F H8F3 0.9800 .
C8F H8F4 0.9800 .
C8F H8F5 0.9800 .
C8F H8F6 0.9800 .
C9F H9F1 0.9800 .
C9F H9F2 0.9800 .
C9F H9F3 0.9800 .
C9F H9F4 0.9800 .
C9F H9F5 0.9800 .
C9F H9F6 0.9800 .
Zn4 C1G 1.978(3) .
Zn4 C1H 1.985(3) .
Zn4 N41 2.037(3) .
N41 C41 1.358(4) .
N41 C45 1.365(4) .
C41 C42 1.360(4) .
C41 H41 0.9500 .
C42 C43 1.428(4) .
C42 H42 0.9500 .
C43 C43 1.406(6) 2_777
C43 C44 1.424(4) .
C44 C45 1.363(4) .
C44 H44 0.9500 .
C45 H45 0.9500 .
C1G C2G 1.412(4) .
C1G C6G 1.412(4) .
C2G C3G 1.389(4) .
C2G C7G 1.508(4) .
C3G C4G 1.399(4) .
C3G H3G 0.9500 .
C4G C5G 1.381(4) .
C4G C8G 1.505(5) .
C5G C6G 1.388(4) .
C5G H5G 0.9500 .
C6G C9G 1.513(4) .
C7G H7G1 0.9800 .
C7G H7G2 0.9800 .
C7G H7G3 0.9800 .
C7G H7G4 0.9800 .
C7G H7G5 0.9800 .
C7G H7G6 0.9800 .
C8G H8G1 0.9800 .
C8G H8G2 0.9800 .
C8G H8G3 0.9800 .
C8G H8G4 0.9800 .
C8G H8G5 0.9800 .
C8G H8G6 0.9800 .
C9G H9G1 0.9800 .
C9G H9G2 0.9800 .
C9G H9G3 0.9800 .
C9G H9G4 0.9800 .
C9G H9G5 0.9800 .
C9G H9G6 0.9800 .
C1H C6H 1.406(4) .
C1H C2H 1.418(4) .
C2H C3H 1.391(5) .
C2H C7H 1.505(5) .
C3H C4H 1.381(5) .
C3H H3H 0.9500 .
C4H C5H 1.388(5) .
C4H C8H 1.514(5) .
C5H C6H 1.404(5) .
C5H H5H 0.9500 .
C6H C9H 1.508(5) .
C7H H7H1 0.9800 .
C7H H7H2 0.9800 .
C7H H7H3 0.9800 .
C7H H7H4 0.9800 .
C7H H7H5 0.9800 .
C7H H7H6 0.9800 .
C8H H8H1 0.9800 .
C8H H8H2 0.9800 .
C8H H8H3 0.9800 .
C8H H8H4 0.9800 .
C8H H8H5 0.9800 .
C8H H8H6 0.9800 .
C9H H9H1 0.9800 .
C9H H9H2 0.9800 .
C9H H9H3 0.9800 .
C9H H9H4 0.9800 .
C9H H9H5 0.9800 .
C9H H9H6 0.9800 .
K1 O1S 2.678(3) .
K1 O1TT 2.723(15) .
K1 O1T 2.726(4) .
K1 O16 2.776(2) .
K1 O12 2.786(2) .
K1 O15 2.798(2) .
K1 O13 2.806(2) .
K1 O11 2.818(2) .
K1 O14 2.829(2) .
O11 C112 1.422(5) .
O11 C101 1.430(5) .
O12 C102 1.410(5) .
O12 C103 1.443(5) .
O13 C104 1.412(4) .
O13 C105 1.434(4) .
O14 C106 1.412(4) .
O14 C107 1.417(4) .
O15 C108 1.415(4) .
O15 C109 1.426(5) .
O16 C110 1.417(5) .
O16 C111 1.435(4) .
C101 C102 1.478(6) .
C101 H10A 0.9900 .
C101 H10B 0.9900 .
C102 H10C 0.9900 .
C102 H10D 0.9900 .
C103 C104 1.461(6) .
C103 H10E 0.9900 .
C103 H10F 0.9900 .
C104 H10G 0.9900 .
C104 H10H 0.9900 .
C105 C106 1.473(6) .
C105 H10I 0.9900 .
C105 H10J 0.9900 .
C106 H10K 0.9900 .
C106 H10L 0.9900 .
C107 C108 1.477(6) .
C107 H10M 0.9900 .
C107 H10N 0.9900 .
C108 H10O 0.9900 .
C108 H10P 0.9900 .
C109 C110 1.481(6) .
C109 H10Q 0.9900 .
C109 H10R 0.9900 .
C110 H10S 0.9900 .
C110 H10T 0.9900 .
C111 C112 1.474(6) .
C111 H11A 0.9900 .
C111 H11B 0.9900 .
C112 H11C 0.9900 .
C112 H11D 0.9900 .
K2 O1U 2.691(3) .
K2 O1V 2.715(2) .
K2 O26 2.770(2) .
K2 O22 2.803(2) .
K2 O23 2.809(2) .
K2 O25 2.813(2) .
K2 O24 2.814(2) .
K2 O21 2.819(2) .
O21 C201 1.423(4) .
O21 C212 1.423(4) .
O22 C203 1.425(4) .
O22 C202 1.428(4) .
O23 C205 1.420(4) .
O23 C204 1.426(4) .
O24 C207 1.417(4) .
O24 C206 1.419(4) .
O25 C209 1.419(4) .
O25 C208 1.427(4) .
O26 C210 1.423(4) .
O26 C211 1.426(4) .
C201 C202 1.483(5) .
C201 H20A 0.9900 .
C201 H20B 0.9900 .
C202 H20C 0.9900 .
C202 H20D 0.9900 .
C203 C204 1.481(5) .
C203 H20E 0.9900 .
C203 H20F 0.9900 .
C204 H20G 0.9900 .
C204 H20H 0.9900 .
C205 C206 1.509(5) .
C205 H20I 0.9900 .
C205 H20J 0.9900 .
C206 H20K 0.9900 .
C206 H20L 0.9900 .
C207 C208 1.493(5) .
C207 H20M 0.9900 .
C207 H20N 0.9900 .
C208 H20O 0.9900 .
C208 H20P 0.9900 .
C209 C210 1.505(5) .
C209 H20Q 0.9900 .
C209 H20R 0.9900 .
C210 H21A 0.9900 .
C210 H21B 0.9900 .
C211 C212 1.496(5) .
C211 H21C 0.9900 .
C211 H21D 0.9900 .
C212 H21E 0.9900 .
C212 H21F 0.9900 .
O1S C1S 1.378(5) .
O1S C4S 1.417(5) .
C1S C2S 1.507(5) .
C1S H1S1 0.9900 .
C1S H1S2 0.9900 .
C2S C3S 1.508(5) .
C2S H2S1 0.9900 .
C2S H2S2 0.9900 .
C3S C4S 1.470(5) .
C3S H3S1 0.9900 .
C3S H3S2 0.9900 .
C4S H4S1 0.9900 .
C4S H4S2 0.9900 .
O1T C1T 1.419(6) .
O1T C4T 1.430(8) .
C3T C4T 1.445(8) .
C3T C2T 1.524(7) .
C3T H3T1 0.9900 .
C3T H3T2 0.9900 .
C4T H4T1 0.9900 .
C4T H4T2 0.9900 .
O1TT C4TT 1.31(2) .
O1TT C1T 1.431(15) .
C3TT C4TT 1.41(3) .
C3TT C2T 1.499(16) .
C3TT H3T3 0.9900 .
C3TT H3T4 0.9900 .
C4TT H4T3 0.9900 .
C4TT H4T4 0.9900 .
C1T C2T 1.501(5) .
C1T H1T1 0.9900 .
C1T H1T2 0.9900 .
C2T H2T1 0.9900 .
C2T H2T2 0.9900 .
O1U C4U 1.398(4) .
O1U C1U 1.400(4) .
C1U C2U 1.494(6) .
C1U H1U1 0.9900 .
C1U H1U2 0.9900 .
C2U C3U 1.464(6) .
C2U H2U1 0.9900 .
C2U H2U2 0.9900 .
C3U C4U 1.476(5) .
C3U H3U1 0.9900 .
C3U H3U2 0.9900 .
C4U H4U1 0.9900 .
C4U H4U2 0.9900 .
O1V C4V 1.390(5) .
O1V C1V 1.421(4) .
C1V C2V 1.508(5) .
C1V H1V1 0.9900 .
C1V H1V2 0.9900 .
C2V C3V 1.518(5) .
C2V H2V1 0.9900 .
C2V H2V2 0.9900 .
C3V C4V 1.470(6) .
C3V H3V1 0.9900 .
C3V H3V2 0.9900 .
C4V H4V1 0.9900 .
C4V H4V2 0.9900 .
